data_7032755
loop_
_publ_author_name
'Cesari, C.'
'Conti, S.'
'Zacchini, S.'
'Zanotti, V.'
'Cassani, M. C.'
'Mazzoni, R.'

_publ_section_title
;
 Sterically driven synthesis of ruthenium and ruthenium-silver
 N-heterocyclic carbene complexes.
;
_journal_issue 46
_journal_name_full 'Dalton transactions (Cambridge, England : 2003)'
_journal_page_first 17240
_journal_page_last 17243
_journal_paper_doi 10.1039/c4dt02747g
_journal_volume 43
_journal_year 2014
_chemical_formula_sum 'C63.75 H69 Cl Cu N2 O5 Ru'
_chemical_formula_weight 1143.27
_chemical_name_systematic
; 
 ? 
;
_space_group_IT_number 14
_symmetry_cell_setting monoclinic
_symmetry_space_group_name_Hall '-P 2ybc'
_symmetry_space_group_name_H-M 'P 1 21/c 1'
_atom_sites_solution_hydrogens geom
_atom_sites_solution_primary direct
_atom_sites_solution_secondary difmap
_audit_creation_method SHELXL-97
_cell_angle_alpha 90.00
_cell_angle_beta 90.260(3)
_cell_angle_gamma 90.00
_cell_formula_units_Z 8
_cell_length_a 15.469(3)
_cell_length_b 20.983(5)
_cell_length_c 37.639(8)
_cell_measurement_reflns_used 9817
_cell_measurement_temperature 291(2)
_cell_measurement_theta_max 22.0605
_cell_measurement_theta_min 2.309
_cell_volume 12217(5)
_computing_cell_refinement 'APEX2 (Bruker AXS, 2006)'
_computing_data_collection 'APEX2 (Bruker AXS, 2006)'
_computing_data_reduction 'SAINT (Bruker AXS, 2004)'
_computing_molecular_graphics 'ORTEPII (Johnson, 1996)'
_computing_publication_material 'XCIF (Bruker AXS, 2001)'
_computing_structure_refinement 'SHELXL-97 (Sheldrick, 1997)'
_computing_structure_solution 'SHELXS-97 (Sheldrick, 1990)'
_diffrn_ambient_temperature 291(2)
_diffrn_measured_fraction_theta_full 0.997
_diffrn_measured_fraction_theta_max 0.997
_diffrn_measurement_device_type 'CCD area detector'
_diffrn_measurement_method 'phi and omega scans'
_diffrn_radiation_monochromator graphite
_diffrn_radiation_source 'fine-focus sealed tube'
_diffrn_radiation_type MoK\a
_diffrn_radiation_wavelength 0.71073
_diffrn_reflns_av_R_equivalents 0.0838
_diffrn_reflns_av_sigmaI/netI 0.0651
_diffrn_reflns_limit_h_max 18
_diffrn_reflns_limit_h_min -18
_diffrn_reflns_limit_k_max 24
_diffrn_reflns_limit_k_min -24
_diffrn_reflns_limit_l_max 44
_diffrn_reflns_limit_l_min -44
_diffrn_reflns_number 114909
_diffrn_reflns_theta_full 25.03
_diffrn_reflns_theta_max 25.03
_diffrn_reflns_theta_min 0.97
_exptl_absorpt_coefficient_mu 0.686
_exptl_absorpt_correction_T_max 0.9101
_exptl_absorpt_correction_T_min 0.8807
_exptl_absorpt_correction_type empirical
_exptl_absorpt_process_details
;
 Data were corrected for Lorentz polarization and absorption
 effects (empirical absorption corrections SADABS).
 R(int) = 0.0998 (selected reflections only, before parameter refinement)
 R(int) = 0.0711 (selected reflections only, after parameter refinement)
;
_exptl_crystal_colour orange
_exptl_crystal_density_diffrn 1.243
_exptl_crystal_density_method 'not measured'
_exptl_crystal_description prism
_exptl_crystal_F_000 4764
_exptl_crystal_size_max 0.19
_exptl_crystal_size_mid 0.16
_exptl_crystal_size_min 0.14
_refine_diff_density_max 1.845
_refine_diff_density_min -1.085
_refine_diff_density_rms 0.116
_refine_ls_extinction_method none
_refine_ls_goodness_of_fit_ref 1.019
_refine_ls_hydrogen_treatment constr
_refine_ls_matrix_type full
_refine_ls_number_parameters 1159
_refine_ls_number_reflns 21528
_refine_ls_number_restraints 918
_refine_ls_restrained_S_all 1.038
_refine_ls_R_factor_all 0.1260
_refine_ls_R_factor_gt 0.0878
_refine_ls_shift/su_max 0.000
_refine_ls_shift/su_mean 0.000
_refine_ls_structure_factor_coef Fsqd
_refine_ls_weighting_details 'calc w=1/[\s^2^(Fo^2^)+(0.1688P)^2^+36.0900P] where P=(Fo^2^+2Fc^2^)/3'
_refine_ls_weighting_scheme calc
_refine_ls_wR_factor_gt 0.2433
_refine_ls_wR_factor_ref 0.2824
_reflns_number_gt 14988
_reflns_number_total 21528
_reflns_threshold_expression >2sigma(I)
_cod_data_source_file c4dt02747g2.cif
_cod_data_source_block 6
_cod_depositor_comments
;
The following automatic conversions were performed:

'_symmetry_cell_setting' value 'Monoclinic' changed to 'monoclinic'
according to
/usr/data/users/saulius/crontab/automatic-downloads/rss-feeds/RSC/lib/dictionaries/cif_core.dic
dictionary named 'cif_core.dic' version 2.4.2 from 2011-04-26.

Automatic conversion script
Id: cif_fix_values 2827 2014-09-09 07:05:25Z andrius 

 Adding full bibliography for 7032750--7032755.cif.
;
_cod_original_sg_symbol_H-M P2(1)/c
_cod_database_code 7032755

loop_
_symmetry_equiv_pos_as_xyz
'x, y, z'
'-x, y+1/2, -z+1/2'
'-x, -y, -z'
'x, -y-1/2, z-1/2'

loop_
_atom_site_label
_atom_site_type_symbol
_atom_site_fract_x
_atom_site_fract_y
_atom_site_fract_z
_atom_site_U_iso_or_equiv
_atom_site_adp_type
_atom_site_occupancy
_atom_site_symmetry_multiplicity
_atom_site_calc_flag
_atom_site_refinement_flags
_atom_site_disorder_assembly
_atom_site_disorder_group
Ru1 Ru 0.27704(6) 0.26502(4) 0.24308(2) 0.0506(2) Uani 1 1 d . . .
Cu1 Cu 0.50394(9) 0.21593(6) 0.20166(3) 0.0571(3) Uani 1 1 d . . .
Cl1 Cl 0.3677(2) 0.27251(16) 0.19131(7) 0.0715(8) Uani 1 1 d . . .
C1 C 0.2670(12) 0.3542(6) 0.2470(4) 0.093(4) Uani 1 1 d U . .
C2 C 0.1711(9) 0.2611(6) 0.2175(3) 0.069(3) Uani 1 1 d U . .
O1 O 0.2631(9) 0.4069(4) 0.2499(3) 0.113(3) Uani 1 1 d U . .
O2 O 0.1057(7) 0.2597(5) 0.2052(3) 0.094(3) Uani 1 1 d U . .
C3 C 0.3928(7) 0.1978(5) 0.2622(3) 0.0531(15) Uani 1 1 d U . .
C4 C 0.3719(7) 0.2465(5) 0.2877(3) 0.0541(15) Uani 1 1 d U . .
C5 C 0.2840(7) 0.2360(5) 0.2992(3) 0.0525(15) Uani 1 1 d U . .
C6 C 0.2475(7) 0.1840(5) 0.2786(3) 0.0519(15) Uani 1 1 d U . .
C7 C 0.3126(7) 0.1628(5) 0.2545(3) 0.0525(15) Uani 1 1 d U . .
O3 O 0.4652(4) 0.1902(3) 0.24797(18) 0.0545(15) Uani 1 1 d U . .
C8 C 0.4372(5) 0.2877(3) 0.30479(17) 0.0617(17) Uani 1 1 d GU . .
C9 C 0.4536(5) 0.2809(3) 0.34093(17) 0.067(2) Uani 1 1 d GU . .
H9 H 0.4213 0.2524 0.3543 0.080 Uiso 1 1 calc R . .
C10 C 0.5183(5) 0.3169(4) 0.35705(14) 0.076(2) Uani 1 1 d GU . .
H10 H 0.5293 0.3124 0.3812 0.091 Uiso 1 1 calc R . .
C11 C 0.5666(5) 0.3595(4) 0.3370(2) 0.081(2) Uani 1 1 d GU . .
H11 H 0.6098 0.3836 0.3478 0.097 Uiso 1 1 calc R . .
C12 C 0.5501(5) 0.3663(4) 0.30087(19) 0.081(2) Uani 1 1 d GU . .
H12 H 0.5824 0.3948 0.2875 0.097 Uiso 1 1 calc R . .
C13 C 0.4854(5) 0.3303(4) 0.28476(14) 0.072(2) Uani 1 1 d GU . .
H13 H 0.4744 0.3348 0.2606 0.086 Uiso 1 1 calc R . .
C14 C 0.3047(5) 0.1120(3) 0.22618(16) 0.0567(16) Uani 1 1 d GU . .
C15 C 0.3787(4) 0.0786(3) 0.21676(19) 0.0664(19) Uani 1 1 d GU . .
H15 H 0.4309 0.0869 0.2283 0.080 Uiso 1 1 calc R . .
C16 C 0.3748(4) 0.0328(3) 0.1901(2) 0.076(2) Uani 1 1 d GU . .
H16 H 0.4243 0.0104 0.1838 0.091 Uiso 1 1 calc R . .
C17 C 0.2969(5) 0.0204(3) 0.17290(19) 0.079(2) Uani 1 1 d GU . .
H17 H 0.2943 -0.0102 0.1551 0.094 Uiso 1 1 calc R . .
C18 C 0.2229(4) 0.0539(4) 0.18232(19) 0.075(2) Uani 1 1 d GU . .
H18 H 0.1708 0.0456 0.1708 0.090 Uiso 1 1 calc R . .
C19 C 0.2268(4) 0.0997(3) 0.20896(19) 0.0665(19) Uani 1 1 d GU . .
H19 H 0.1773 0.1221 0.2153 0.080 Uiso 1 1 calc R . .
C20 C 0.1618(4) 0.1540(3) 0.2848(2) 0.0586(16) Uani 1 1 d GU . .
C21 C 0.1604(4) 0.0888(3) 0.2913(2) 0.068(2) Uani 1 1 d GU . .
H21 H 0.2115 0.0655 0.2908 0.081 Uiso 1 1 calc R . .
C22 C 0.0826(5) 0.0584(3) 0.2986(2) 0.077(2) Uani 1 1 d GU . .
H22 H 0.0816 0.0148 0.3030 0.092 Uiso 1 1 calc R . .
C23 C 0.0062(4) 0.0933(4) 0.2993(3) 0.084(2) Uani 1 1 d GU . .
C24 C 0.0076(4) 0.1585(3) 0.2928(2) 0.074(2) Uani 1 1 d GU . .
H24 H -0.0435 0.1818 0.2933 0.089 Uiso 1 1 calc R . .
C25 C 0.0854(5) 0.1888(3) 0.2855(2) 0.0654(19) Uani 1 1 d GU . .
H25 H 0.0864 0.2324 0.2811 0.079 Uiso 1 1 calc R . .
O4 O -0.0660(6) 0.0597(5) 0.3068(3) 0.100(2) Uani 1 1 d U . .
C26 C -0.1443(10) 0.0890(9) 0.3071(5) 0.117(4) Uani 1 1 d U . .
H26A H -0.1881 0.0588 0.3135 0.175 Uiso 1 1 calc R . .
H26B H -0.1566 0.1058 0.2839 0.175 Uiso 1 1 calc R . .
H26C H -0.1434 0.1232 0.3240 0.175 Uiso 1 1 calc R . .
C27 C 0.2412(5) 0.2682(3) 0.33016(14) 0.0549(16) Uani 1 1 d GU . .
C28 C 0.1952(5) 0.2323(2) 0.35473(17) 0.0599(18) Uani 1 1 d GU . .
H28 H 0.1906 0.1884 0.3519 0.072 Uiso 1 1 calc R . .
C29 C 0.1561(5) 0.2622(3) 0.38345(16) 0.0626(19) Uani 1 1 d GU . .
H29 H 0.1253 0.2382 0.3999 0.075 Uiso 1 1 calc R . .
C30 C 0.1629(5) 0.3278(3) 0.38761(15) 0.0641(17) Uani 1 1 d GU . .
C31 C 0.2089(5) 0.3636(2) 0.36304(17) 0.0614(18) Uani 1 1 d GU . .
H31 H 0.2135 0.4075 0.3658 0.074 Uiso 1 1 calc R . .
C32 C 0.2481(5) 0.3338(3) 0.33432(15) 0.0583(18) Uani 1 1 d GU . .
H32 H 0.2788 0.3578 0.3179 0.070 Uiso 1 1 calc R . .
O5 O 0.1230(6) 0.3616(4) 0.4140(2) 0.0749(18) Uani 1 1 d U . .
C33 C 0.0662(9) 0.3318(7) 0.4359(3) 0.082(3) Uani 1 1 d U . .
H33A H 0.0439 0.3619 0.4528 0.123 Uiso 1 1 calc R . .
H33B H 0.0951 0.2979 0.4483 0.123 Uiso 1 1 calc R . .
H33C H 0.0194 0.3145 0.4221 0.123 Uiso 1 1 calc R . .
C34 C 0.5908(8) 0.2228(5) 0.1676(3) 0.059(3) Uani 1 1 d . . .
N1 N 0.6237(5) 0.1800(4) 0.1444(2) 0.0462(18) Uani 1 1 d . . .
N2 N 0.6378(9) 0.2762(6) 0.1608(3) 0.090(3) Uani 1 1 d U . .
C35 C 0.6885(8) 0.2066(6) 0.1243(3) 0.066(3) Uani 1 1 d U . .
H35 H 0.7196 0.1863 0.1065 0.080 Uiso 1 1 calc R . .
C36 C 0.6985(8) 0.2655(6) 0.1349(3) 0.069(3) Uani 1 1 d U . .
H36 H 0.7390 0.2945 0.1265 0.083 Uiso 1 1 calc R . .
C37 C 0.5944(5) 0.1174(3) 0.1388(2) 0.066(2) Uani 1 1 d GU . .
C38 C 0.6262(5) 0.0672(4) 0.15907(18) 0.0748(19) Uani 1 1 d GDU . .
C39 C 0.6006(6) 0.0051(3) 0.1516(2) 0.081(2) Uani 1 1 d GU . .
H39 H 0.6219 -0.0285 0.1652 0.097 Uiso 1 1 calc R . .
C40 C 0.5432(6) -0.0068(3) 0.1239(2) 0.084(2) Uani 1 1 d GU . .
H40 H 0.5261 -0.0483 0.1189 0.101 Uiso 1 1 calc R . .
C41 C 0.5114(5) 0.0434(4) 0.10359(19) 0.082(2) Uani 1 1 d GU . .
H41 H 0.4730 0.0355 0.0850 0.098 Uiso 1 1 calc R . .
C42 C 0.5370(5) 0.1055(3) 0.11103(19) 0.0721(19) Uani 1 1 d GDU . .
C43 C 0.6883(8) 0.0795(7) 0.1900(3) 0.084(2) Uani 1 1 d DU . .
H43 H 0.7107 0.1230 0.1876 0.101 Uiso 1 1 calc R . .
C44 C 0.6447(10) 0.0739(9) 0.2264(4) 0.102(4) Uani 1 1 d DU . .
H44A H 0.6863 0.0828 0.2448 0.154 Uiso 1 1 calc R . .
H44B H 0.6226 0.0315 0.2294 0.154 Uiso 1 1 calc R . .
H44C H 0.5981 0.1040 0.2279 0.154 Uiso 1 1 calc R . .
C45 C 0.7663(10) 0.0332(7) 0.1896(5) 0.105(4) Uani 1 1 d DU . .
H45A H 0.7957 0.0365 0.1673 0.157 Uiso 1 1 calc R . .
H45B H 0.7462 -0.0097 0.1928 0.157 Uiso 1 1 calc R . .
H45C H 0.8055 0.0440 0.2085 0.157 Uiso 1 1 calc R . .
C46 C 0.5002(8) 0.1584(6) 0.0888(3) 0.080(2) Uani 1 1 d DU . .
H46 H 0.5392 0.1950 0.0911 0.096 Uiso 1 1 calc R . .
C47 C 0.4924(10) 0.1424(8) 0.0488(3) 0.094(3) Uani 1 1 d DU . .
H47A H 0.4689 0.1784 0.0363 0.140 Uiso 1 1 calc R . .
H47B H 0.4549 0.1064 0.0457 0.140 Uiso 1 1 calc R . .
H47C H 0.5486 0.1326 0.0395 0.140 Uiso 1 1 calc R . .
C48 C 0.4132(10) 0.1784(9) 0.1033(4) 0.102(4) Uani 1 1 d DU . .
H48A H 0.3904 0.2126 0.0892 0.153 Uiso 1 1 calc R . .
H48B H 0.4199 0.1924 0.1275 0.153 Uiso 1 1 calc R . .
H48C H 0.3741 0.1429 0.1025 0.153 Uiso 1 1 calc R . .
C49 C 0.6286(9) 0.3332(5) 0.1795(3) 0.108(2) Uani 1 1 d GU . .
C50 C 0.5707(8) 0.3808(7) 0.1697(3) 0.125(3) Uani 1 1 d GDU . .
C51 C 0.5702(8) 0.4384(6) 0.1878(4) 0.132(3) Uani 1 1 d GU . .
H51 H 0.5315 0.4703 0.1813 0.158 Uiso 1 1 calc R . .
C52 C 0.6276(9) 0.4485(5) 0.2158(3) 0.132(3) Uani 1 1 d GU . .
H52 H 0.6273 0.4871 0.2279 0.159 Uiso 1 1 calc R . .
C53 C 0.6855(8) 0.4009(7) 0.2256(3) 0.129(3) Uani 1 1 d GU . .
H53 H 0.7239 0.4077 0.2443 0.154 Uiso 1 1 calc R . .
C54 C 0.6860(8) 0.3433(6) 0.2074(3) 0.123(3) Uani 1 1 d GDU . .
C55 C 0.5091(12) 0.3744(10) 0.1380(5) 0.136(3) Uani 1 1 d DU . .
H55 H 0.4976 0.3289 0.1349 0.164 Uiso 1 1 calc R . .
C56 C 0.4194(14) 0.4085(11) 0.1410(7) 0.159(5) Uani 1 1 d DU . .
H56A H 0.3910 0.3950 0.1623 0.239 Uiso 1 1 calc R . .
H56B H 0.3843 0.3976 0.1208 0.239 Uiso 1 1 calc R . .
H56C H 0.4278 0.4538 0.1417 0.239 Uiso 1 1 calc R . .
C57 C 0.5582(15) 0.3971(11) 0.1049(5) 0.149(5) Uani 1 1 d DU . .
H57A H 0.5213 0.3936 0.0844 0.224 Uiso 1 1 calc R . .
H57B H 0.6086 0.3711 0.1016 0.224 Uiso 1 1 calc R . .
H57C H 0.5753 0.4407 0.1080 0.224 Uiso 1 1 calc R . .
C58 C 0.7436(12) 0.2910(9) 0.2203(5) 0.136(3) Uani 1 1 d DU . .
H58 H 0.7372 0.2569 0.2026 0.163 Uiso 1 1 calc R . .
C59 C 0.8391(14) 0.3100(12) 0.2188(7) 0.164(5) Uani 1 1 d DU . .
H59A H 0.8523 0.3263 0.1956 0.246 Uiso 1 1 calc R . .
H59B H 0.8745 0.2734 0.2236 0.246 Uiso 1 1 calc R . .
H59C H 0.8505 0.3423 0.2363 0.246 Uiso 1 1 calc R . .
C60 C 0.7228(16) 0.2600(12) 0.2557(6) 0.156(5) Uani 1 1 d DU . .
H60A H 0.7625 0.2257 0.2601 0.234 Uiso 1 1 calc R . .
H60B H 0.6648 0.2437 0.2551 0.234 Uiso 1 1 calc R . .
H60C H 0.7280 0.2911 0.2743 0.234 Uiso 1 1 calc R . .
Ru2 Ru 0.78203(6) 0.30200(4) 0.01189(2) 0.0494(2) Uani 1 1 d . . .
Cu2 Cu 1.00937(9) 0.24070(6) 0.05093(3) 0.0558(3) Uani 1 1 d . . .
Cl2 Cl 0.8756(2) 0.30070(16) 0.06415(7) 0.0727(8) Uani 1 1 d . . .
C101 C 0.7688(11) 0.3906(6) 0.0136(3) 0.087(3) Uani 1 1 d U . .
C102 C 0.6798(9) 0.2920(6) 0.0365(3) 0.070(3) Uani 1 1 d U . .
O101 O 0.7628(9) 0.4449(4) 0.0151(3) 0.109(3) Uani 1 1 d U . .
O102 O 0.6118(7) 0.2854(5) 0.0487(2) 0.085(2) Uani 1 1 d U . .
C103 C 0.8979(7) 0.2407(5) -0.0115(3) 0.0492(15) Uani 1 1 d U . .
C104 C 0.8736(7) 0.2939(5) -0.0338(3) 0.0537(16) Uani 1 1 d U . .
C105 C 0.7846(7) 0.2844(5) -0.0461(3) 0.0521(15) Uani 1 1 d U . .
C106 C 0.7519(7) 0.2283(5) -0.0283(3) 0.0507(15) Uani 1 1 d U . .
C107 C 0.8161(7) 0.2044(5) -0.0054(2) 0.0476(15) Uani 1 1 d U . .
O103 O 0.9715(4) 0.2311(3) 0.00238(17) 0.0521(15) Uani 1 1 d U . .
C108 C 0.9363(5) 0.3412(4) -0.04751(19) 0.0664(18) Uani 1 1 d GU . .
C109 C 0.9807(6) 0.3817(4) -0.02461(15) 0.080(2) Uani 1 1 d GU . .
H109 H 0.9698 0.3804 -0.0003 0.096 Uiso 1 1 calc R . .
C110 C 1.0415(6) 0.4241(4) -0.0380(2) 0.090(2) Uani 1 1 d GU . .
H110 H 1.0712 0.4511 -0.0226 0.108 Uiso 1 1 calc R . .
C111 C 1.0578(5) 0.4260(4) -0.0742(2) 0.092(2) Uani 1 1 d GU . .
H111 H 1.0984 0.4543 -0.0832 0.110 Uiso 1 1 calc R . .
C112 C 1.0133(6) 0.3855(4) -0.09715(16) 0.086(2) Uani 1 1 d GU . .
H112 H 1.0242 0.3868 -0.1214 0.103 Uiso 1 1 calc R . .
C113 C 0.9526(5) 0.3431(4) -0.08378(18) 0.075(2) Uani 1 1 d GU . .
H113 H 0.9228 0.3160 -0.0991 0.090 Uiso 1 1 calc R . .
C114 C 0.8172(4) 0.1447(3) 0.01607(18) 0.0519(15) Uani 1 1 d GU . .
C115 C 0.8875(4) 0.1035(3) 0.01473(18) 0.0605(18) Uani 1 1 d GU . .
H115 H 0.9351 0.1137 0.0008 0.073 Uiso 1 1 calc R . .
C116 C 0.8866(4) 0.0472(3) 0.0341(2) 0.069(2) Uani 1 1 d GU . .
H116 H 0.9336 0.0196 0.0333 0.082 Uiso 1 1 calc R . .
C117 C 0.8154(5) 0.0320(3) 0.05490(19) 0.071(2) Uani 1 1 d GU . .
H117 H 0.8148 -0.0057 0.0679 0.085 Uiso 1 1 calc R . .
C118 C 0.7451(4) 0.0732(3) 0.05624(19) 0.068(2) Uani 1 1 d GU . .
H118 H 0.6975 0.0630 0.0701 0.081 Uiso 1 1 calc R . .
C119 C 0.7460(4) 0.1295(3) 0.03682(19) 0.0593(18) Uani 1 1 d GU . .
H119 H 0.6990 0.1571 0.0377 0.071 Uiso 1 1 calc R . .
C120 C 0.7407(5) 0.3194(3) -0.07562(15) 0.0570(16) Uani 1 1 d GU . .
C121 C 0.7052(5) 0.2836(2) -0.10316(17) 0.0610(18) Uani 1 1 d GU . .
H121 H 0.7076 0.2394 -0.1024 0.073 Uiso 1 1 calc R . .
C122 C 0.6662(5) 0.3141(3) -0.13185(16) 0.068(2) Uani 1 1 d GU . .
H122 H 0.6425 0.2901 -0.1503 0.081 Uiso 1 1 calc R . .
C123 C 0.6627(6) 0.3802(3) -0.13301(17) 0.0747(19) Uani 1 1 d GU . .
C124 C 0.6981(6) 0.4160(2) -0.10548(19) 0.074(2) Uani 1 1 d GU . .
H124 H 0.6957 0.4602 -0.1063 0.088 Uiso 1 1 calc R . .
C125 C 0.7371(5) 0.3855(3) -0.07678(16) 0.0668(19) Uani 1 1 d GU . .
H125 H 0.7608 0.4095 -0.0584 0.080 Uiso 1 1 calc R . .
O104 O 0.6230(6) 0.4149(4) -0.1593(2) 0.088(2) Uani 1 1 d U . .
C126 C 0.5778(11) 0.3807(8) -0.1856(4) 0.098(4) Uani 1 1 d U . .
H12A H 0.5528 0.4100 -0.2023 0.148 Uiso 1 1 calc R . .
H12B H 0.5328 0.3560 -0.1748 0.148 Uiso 1 1 calc R . .
H12C H 0.6170 0.3528 -0.1977 0.148 Uiso 1 1 calc R . .
C127 C 0.6666(3) 0.1991(3) -0.0348(2) 0.0540(16) Uani 1 1 d GU . .
C128 C 0.5909(4) 0.2347(2) -0.03539(19) 0.0588(18) Uani 1 1 d GU . .
H128 H 0.5929 0.2784 -0.0312 0.071 Uiso 1 1 calc R . .
C129 C 0.5121(4) 0.2051(3) -0.0422(2) 0.0668(19) Uani 1 1 d GU . .
H129 H 0.4614 0.2290 -0.0425 0.080 Uiso 1 1 calc R . .
C130 C 0.5091(4) 0.1399(3) -0.0484(2) 0.0730(18) Uani 1 1 d GU . .
C131 C 0.5848(5) 0.1042(2) -0.0478(2) 0.070(2) Uani 1 1 d GU . .
H131 H 0.5828 0.0605 -0.0520 0.084 Uiso 1 1 calc R . .
C132 C 0.6636(4) 0.1338(3) -0.0410(2) 0.0613(19) Uani 1 1 d GU . .
H132 H 0.7142 0.1100 -0.0407 0.074 Uiso 1 1 calc R . .
O105 O 0.4349(6) 0.1056(5) -0.0535(3) 0.090(2) Uani 1 1 d U . .
C133 C 0.3583(10) 0.1394(9) -0.0570(5) 0.112(4) Uani 1 1 d U . .
H13A H 0.3111 0.1102 -0.0601 0.167 Uiso 1 1 calc R . .
H13B H 0.3617 0.1670 -0.0773 0.167 Uiso 1 1 calc R . .
H13C H 0.3491 0.1645 -0.0360 0.167 Uiso 1 1 calc R . .
C134 C 1.0995(7) 0.2317(5) 0.0846(3) 0.051(2) Uani 1 1 d . . .
N101 N 1.1544(6) 0.2791(4) 0.0948(2) 0.052(2) Uani 1 1 d . . .
N102 N 1.1287(5) 0.1814(4) 0.1037(2) 0.0482(19) Uani 1 1 d . . .
C135 C 1.2137(7) 0.2586(5) 0.1193(3) 0.055(2) Uani 1 1 d U . .
H135 H 1.2573 0.2827 0.1298 0.066 Uiso 1 1 calc R . .
C136 C 1.1969(7) 0.1972(5) 0.1253(3) 0.056(2) Uani 1 1 d U . .
H136 H 1.2258 0.1704 0.1410 0.067 Uiso 1 1 calc R . .
C137 C 1.1545(7) 0.3412(3) 0.0803(2) 0.079(2) Uani 1 1 d GU . .
C138 C 1.1129(7) 0.3901(4) 0.0984(2) 0.087(2) Uani 1 1 d GDU . .
C139 C 1.1114(6) 0.4513(3) 0.0842(2) 0.093(2) Uani 1 1 d GU . .
H139 H 1.0836 0.4840 0.0962 0.112 Uiso 1 1 calc R . .
C140 C 1.1515(7) 0.4635(3) 0.0519(2) 0.095(2) Uani 1 1 d GU . .
H140 H 1.1505 0.5044 0.0424 0.114 Uiso 1 1 calc R . .
C141 C 1.1931(7) 0.4146(4) 0.0338(2) 0.092(2) Uani 1 1 d GU . .
H141 H 1.2199 0.4228 0.0123 0.110 Uiso 1 1 calc R . .
C142 C 1.1946(6) 0.3535(3) 0.0481(2) 0.085(2) Uani 1 1 d GDU . .
C143 C 1.0730(9) 0.3785(7) 0.1335(3) 0.096(3) Uani 1 1 d DU . .
H143 H 1.0677 0.3323 0.1367 0.115 Uiso 1 1 calc R . .
C144 C 0.9860(11) 0.4068(8) 0.1368(5) 0.118(4) Uani 1 1 d DU . .
H14A H 0.9629 0.3970 0.1598 0.177 Uiso 1 1 calc R . .
H14B H 0.9487 0.3896 0.1187 0.177 Uiso 1 1 calc R . .
H14C H 0.9898 0.4522 0.1341 0.177 Uiso 1 1 calc R . .
C145 C 1.1284(12) 0.4051(8) 0.1643(4) 0.115(4) Uani 1 1 d DU . .
H14D H 1.1001 0.3965 0.1865 0.172 Uiso 1 1 calc R . .
H14E H 1.1353 0.4502 0.1614 0.172 Uiso 1 1 calc R . .
H14F H 1.1841 0.3849 0.1642 0.172 Uiso 1 1 calc R . .
C146 C 1.2415(9) 0.3002(6) 0.0283(4) 0.091(3) Uani 1 1 d DU . .
H146 H 1.2340 0.2602 0.0413 0.109 Uiso 1 1 calc R . .
C147 C 1.2058(12) 0.2920(8) -0.0089(4) 0.111(4) Uani 1 1 d DU . .
H14G H 1.2358 0.2580 -0.0206 0.167 Uiso 1 1 calc R . .
H14H H 1.2136 0.3308 -0.0220 0.167 Uiso 1 1 calc R . .
H14I H 1.1453 0.2821 -0.0077 0.167 Uiso 1 1 calc R . .
C148 C 1.3377(10) 0.3154(9) 0.0260(5) 0.112(4) Uani 1 1 d DU . .
H14J H 1.3667 0.2819 0.0134 0.168 Uiso 1 1 calc R . .
H14K H 1.3613 0.3188 0.0496 0.168 Uiso 1 1 calc R . .
H14L H 1.3455 0.3550 0.0137 0.168 Uiso 1 1 calc R . .
C149 C 1.0916(5) 0.1196(3) 0.1028(2) 0.0628(19) Uani 1 1 d GU . .
C150 C 1.1238(4) 0.0743(3) 0.07935(19) 0.0680(18) Uani 1 1 d GDU . .
C151 C 1.0901(5) 0.0129(3) 0.0793(2) 0.077(2) Uani 1 1 d GU . .
H151 H 1.1116 -0.0174 0.0636 0.092 Uiso 1 1 calc R . .
C152 C 1.0242(5) -0.0032(3) 0.1026(2) 0.081(2) Uani 1 1 d GU . .
H152 H 1.0016 -0.0443 0.1025 0.097 Uiso 1 1 calc R . .
C153 C 0.9920(5) 0.0421(4) 0.1260(2) 0.081(2) Uani 1 1 d GU . .
H153 H 0.9479 0.0313 0.1416 0.097 Uiso 1 1 calc R . .
C154 C 1.0258(5) 0.1035(3) 0.1261(2) 0.0740(19) Uani 1 1 d GDU . .
C155 C 1.1965(7) 0.0912(5) 0.0536(3) 0.074(2) Uani 1 1 d DU . .
H155 H 1.2276 0.1281 0.0634 0.089 Uiso 1 1 calc R . .
C156 C 1.2618(9) 0.0377(7) 0.0481(4) 0.097(4) Uani 1 1 d DU . .
H15A H 1.3059 0.0517 0.0321 0.145 Uiso 1 1 calc R . .
H15B H 1.2329 0.0012 0.0383 0.145 Uiso 1 1 calc R . .
H15C H 1.2875 0.0266 0.0705 0.145 Uiso 1 1 calc R . .
C157 C 1.1584(9) 0.1107(7) 0.0172(3) 0.086(3) Uani 1 1 d DU . .
H15D H 1.2045 0.1223 0.0014 0.130 Uiso 1 1 calc R . .
H15E H 1.1204 0.1465 0.0202 0.130 Uiso 1 1 calc R . .
H15F H 1.1267 0.0756 0.0073 0.130 Uiso 1 1 calc R . .
C158 C 0.9902(8) 0.1517(6) 0.1521(3) 0.084(2) Uani 1 1 d DU . .
H158 H 1.0309 0.1875 0.1523 0.100 Uiso 1 1 calc R . .
C159 C 0.9044(9) 0.1782(8) 0.1391(4) 0.102(4) Uani 1 1 d DU . .
H15G H 0.8838 0.2094 0.1556 0.153 Uiso 1 1 calc R . .
H15H H 0.8631 0.1442 0.1372 0.153 Uiso 1 1 calc R . .
H15I H 0.9121 0.1977 0.1162 0.153 Uiso 1 1 calc R . .
C160 C 0.9846(10) 0.1275(8) 0.1902(4) 0.098(4) Uani 1 1 d DU . .
H16A H 1.0403 0.1121 0.1977 0.147 Uiso 1 1 calc R . .
H16B H 0.9432 0.0936 0.1915 0.147 Uiso 1 1 calc R . .
H16C H 0.9670 0.1617 0.2055 0.147 Uiso 1 1 calc R . .
C501 C 1.052(3) 0.446(2) 0.2756(12) 0.326(15) Uiso 1 1 d DU . .
H50A H 1.1053 0.4341 0.2644 0.489 Uiso 1 1 calc R . .
H50B H 1.0633 0.4786 0.2930 0.489 Uiso 1 1 calc R . .
H50C H 1.0127 0.4624 0.2579 0.489 Uiso 1 1 calc R . .
C502 C 1.012(3) 0.388(2) 0.2936(13) 0.332(13) Uiso 1 1 d DU . .
H50D H 1.0078 0.3550 0.2758 0.398 Uiso 1 1 calc R . .
H50E H 1.0534 0.3735 0.3112 0.398 Uiso 1 1 calc R . .
C503 C 0.924(3) 0.392(2) 0.3119(12) 0.334(13) Uiso 1 1 d DU . .
H50F H 0.8784 0.3860 0.2947 0.401 Uiso 1 1 calc R . .
H50G H 0.9173 0.4334 0.3229 0.401 Uiso 1 1 calc R . .
C504 C 0.920(3) 0.339(2) 0.3404(12) 0.337(13) Uiso 1 1 d DU . .
H50H H 0.9762 0.3369 0.3521 0.405 Uiso 1 1 calc R . .
H50I H 0.9110 0.2988 0.3285 0.405 Uiso 1 1 calc R . .
C505 C 0.850(3) 0.346(2) 0.3694(11) 0.346(15) Uiso 1 1 d DU . .
H50J H 0.8487 0.3085 0.3837 0.519 Uiso 1 1 calc R . .
H50K H 0.7950 0.3529 0.3584 0.519 Uiso 1 1 calc R . .
H50L H 0.8640 0.3824 0.3842 0.519 Uiso 1 1 calc R . .
C601 C 0.3516(15) 0.4050(12) 0.8567(5) 0.066(5) Uiso 0.50 1 d PDU A -1
H60D H 0.2977 0.3882 0.8481 0.099 Uiso 0.50 1 calc PR A -1
H60E H 0.3986 0.3834 0.8452 0.099 Uiso 0.50 1 calc PR A -1
H60F H 0.3547 0.4498 0.8514 0.099 Uiso 0.50 1 calc PR A -1
C602 C 0.358(2) 0.395(2) 0.8974(6) 0.137(7) Uiso 0.50 1 d PDU A -1
H60G H 0.3477 0.4361 0.9083 0.165 Uiso 0.50 1 calc PR A -1
H60H H 0.3100 0.3678 0.9040 0.165 Uiso 0.50 1 calc PR A -1
C603 C 0.439(2) 0.3669(18) 0.9157(9) 0.147(8) Uiso 0.50 1 d PDU A -1
H60I H 0.4242 0.3301 0.9299 0.177 Uiso 0.50 1 calc PR A -1
H60J H 0.4816 0.3541 0.8981 0.177 Uiso 0.50 1 calc PR A -1
C604 C 0.476(3) 0.4207(19) 0.9393(11) 0.160(8) Uiso 0.50 1 d PDU A -1
H60K H 0.4296 0.4520 0.9392 0.193 Uiso 0.50 1 calc PR A -1
H60L H 0.5209 0.4391 0.9248 0.193 Uiso 0.50 1 calc PR A -1
C605 C 0.513(3) 0.426(2) 0.9775(11) 0.180(11) Uiso 0.50 1 d PDU A -1
H60M H 0.5423 0.4659 0.9802 0.270 Uiso 0.50 1 calc PR A -1
H60N H 0.5533 0.3917 0.9815 0.270 Uiso 0.50 1 calc PR A -1
H60O H 0.4669 0.4230 0.9944 0.270 Uiso 0.50 1 calc PR A -1

loop_
_atom_site_aniso_label
_atom_site_aniso_U_11
_atom_site_aniso_U_22
_atom_site_aniso_U_33
_atom_site_aniso_U_23
_atom_site_aniso_U_13
_atom_site_aniso_U_12
Ru1 0.0664(5) 0.0466(4) 0.0388(4) -0.0013(3) 0.0054(4) 0.0058(4)
Cu1 0.0694(8) 0.0554(7) 0.0466(7) -0.0085(5) 0.0163(6) -0.0071(6)
Cl1 0.083(2) 0.092(2) 0.0389(13) 0.0142(13) 0.0116(13) 0.0186(16)
C1 0.167(10) 0.050(5) 0.063(6) -0.008(5) -0.002(7) 0.016(7)
C2 0.082(7) 0.083(7) 0.042(5) 0.002(5) -0.004(5) 0.024(6)
O1 0.192(9) 0.057(5) 0.090(6) -0.009(4) -0.004(7) 0.015(6)
O2 0.100(7) 0.114(6) 0.069(5) 0.004(5) -0.015(5) 0.014(6)
C3 0.064(3) 0.052(3) 0.043(3) 0.002(3) 0.009(3) 0.008(3)
C4 0.067(3) 0.053(3) 0.043(3) 0.002(3) 0.009(3) 0.004(3)
C5 0.065(3) 0.050(3) 0.042(3) -0.001(3) 0.011(3) 0.001(3)
C6 0.062(3) 0.048(3) 0.047(3) 0.002(3) 0.008(3) 0.002(3)
C7 0.067(3) 0.047(3) 0.043(3) 0.001(3) 0.011(3) 0.006(3)
O3 0.058(3) 0.057(3) 0.048(3) 0.002(3) 0.012(3) 0.009(3)
C8 0.076(4) 0.063(3) 0.046(3) -0.003(3) 0.007(3) -0.002(3)
C9 0.079(4) 0.070(4) 0.052(4) -0.005(3) 0.001(4) -0.001(4)
C10 0.089(5) 0.077(4) 0.061(4) -0.009(4) -0.001(4) -0.001(4)
C11 0.091(5) 0.081(5) 0.070(4) -0.015(4) 0.001(4) -0.009(4)
C12 0.093(5) 0.080(4) 0.069(4) -0.009(4) 0.007(4) -0.016(4)
C13 0.087(4) 0.075(4) 0.055(4) -0.004(4) 0.010(4) -0.015(4)
C14 0.076(4) 0.045(3) 0.049(3) -0.002(3) 0.009(3) 0.007(3)
C15 0.085(4) 0.052(4) 0.063(4) -0.005(3) 0.010(4) 0.007(4)
C16 0.096(5) 0.059(4) 0.073(4) -0.012(4) 0.011(4) 0.009(4)
C17 0.102(5) 0.063(4) 0.070(4) -0.015(4) 0.008(4) 0.010(4)
C18 0.099(5) 0.061(4) 0.065(4) -0.012(4) 0.000(4) 0.011(4)
C19 0.088(4) 0.055(4) 0.057(4) -0.008(3) 0.002(4) 0.013(4)
C20 0.062(3) 0.057(3) 0.057(3) 0.003(3) 0.011(3) 0.002(3)
C21 0.067(4) 0.065(4) 0.071(4) 0.004(4) 0.013(4) 0.000(4)
C22 0.072(4) 0.072(4) 0.086(4) 0.005(4) 0.015(4) -0.006(4)
C23 0.072(4) 0.083(4) 0.097(4) 0.007(4) 0.016(4) -0.009(3)
C24 0.067(4) 0.075(4) 0.080(4) 0.004(4) 0.012(4) 0.000(4)
C25 0.065(4) 0.065(4) 0.066(4) 0.003(4) 0.011(4) 0.002(4)
O4 0.079(4) 0.097(5) 0.124(5) 0.013(4) 0.020(4) -0.016(4)
C26 0.081(7) 0.121(9) 0.148(9) 0.026(8) 0.011(8) -0.016(7)
C27 0.071(3) 0.055(3) 0.039(3) -0.003(3) 0.016(3) -0.001(3)
C28 0.080(4) 0.058(4) 0.042(3) -0.001(3) 0.016(3) -0.003(4)
C29 0.084(4) 0.062(4) 0.042(3) -0.001(3) 0.019(3) 0.000(4)
C30 0.085(4) 0.065(3) 0.042(3) -0.009(3) 0.018(3) 0.002(3)
C31 0.083(4) 0.057(4) 0.044(3) -0.005(3) 0.017(3) -0.001(4)
C32 0.078(4) 0.054(4) 0.042(3) 0.001(3) 0.018(3) -0.003(3)
O5 0.097(4) 0.076(4) 0.052(3) -0.013(3) 0.025(3) 0.002(4)
C33 0.094(7) 0.091(7) 0.060(6) -0.010(6) 0.028(6) 0.003(6)
C34 0.080(8) 0.049(6) 0.048(6) 0.006(5) 0.003(5) -0.005(5)
N1 0.051(5) 0.047(4) 0.041(4) -0.001(3) 0.008(3) -0.005(4)
N2 0.115(5) 0.079(5) 0.078(5) -0.007(4) 0.030(5) -0.033(5)
C35 0.083(6) 0.076(6) 0.041(4) 0.000(4) 0.017(4) -0.017(5)
C36 0.087(6) 0.078(6) 0.042(4) -0.004(4) 0.018(4) -0.024(5)
C37 0.075(4) 0.066(4) 0.058(4) -0.005(3) 0.018(4) -0.003(4)
C38 0.082(4) 0.070(4) 0.073(4) 0.001(3) 0.019(3) 0.002(4)
C39 0.091(5) 0.070(4) 0.082(4) -0.005(4) 0.021(4) -0.003(4)
C40 0.094(5) 0.076(4) 0.083(5) -0.014(4) 0.021(4) -0.013(4)
C41 0.090(5) 0.080(4) 0.076(4) -0.015(4) 0.018(4) -0.015(4)
C42 0.077(4) 0.078(4) 0.062(4) -0.011(3) 0.015(3) -0.009(4)
C43 0.087(5) 0.083(5) 0.082(5) 0.008(4) 0.015(4) 0.010(4)
C44 0.091(8) 0.123(9) 0.094(8) 0.003(7) 0.009(7) 0.019(7)
C45 0.099(8) 0.100(8) 0.115(8) 0.017(7) 0.028(7) 0.015(7)
C46 0.080(5) 0.096(5) 0.063(4) -0.005(4) 0.004(4) -0.008(4)
C47 0.086(7) 0.129(8) 0.065(6) -0.009(7) 0.005(6) -0.013(7)
C48 0.101(8) 0.128(9) 0.077(7) 0.001(7) 0.005(7) 0.012(8)
C49 0.130(4) 0.097(4) 0.099(4) -0.013(3) 0.025(4) -0.024(4)
C50 0.146(4) 0.110(4) 0.118(4) -0.009(4) 0.020(4) -0.016(4)
C51 0.154(5) 0.119(5) 0.124(5) -0.009(4) 0.020(4) -0.014(4)
C52 0.152(5) 0.123(5) 0.122(5) -0.013(4) 0.019(4) -0.019(4)
C53 0.146(5) 0.122(5) 0.118(5) -0.015(4) 0.018(4) -0.022(4)
C54 0.139(4) 0.117(4) 0.113(4) -0.014(4) 0.020(4) -0.025(4)
C55 0.153(5) 0.124(5) 0.133(5) -0.003(5) 0.013(5) -0.007(5)
C56 0.173(8) 0.147(8) 0.159(8) 0.005(7) 0.006(7) 0.002(7)
C57 0.166(8) 0.142(8) 0.139(8) -0.002(7) 0.006(7) 0.007(7)
C58 0.143(5) 0.138(5) 0.126(5) -0.016(5) 0.012(5) -0.023(5)
C59 0.166(8) 0.170(8) 0.157(8) -0.014(7) 0.004(7) -0.019(7)
C60 0.158(8) 0.159(8) 0.150(8) -0.006(7) 0.002(7) -0.012(7)
Ru2 0.0628(5) 0.0442(4) 0.0413(4) -0.0006(3) -0.0044(4) 0.0074(4)
Cu2 0.0629(8) 0.0511(7) 0.0533(7) 0.0089(5) -0.0133(6) 0.0000(6)
Cl2 0.079(2) 0.090(2) 0.0483(14) -0.0176(14) -0.0149(13) 0.0291(16)
C101 0.147(9) 0.055(5) 0.060(6) -0.007(5) 0.005(7) 0.010(7)
C102 0.082(7) 0.081(7) 0.049(6) 0.004(5) 0.012(5) 0.011(6)
O101 0.180(9) 0.055(4) 0.091(6) -0.002(4) 0.010(6) 0.010(6)
O102 0.088(6) 0.102(6) 0.065(5) 0.002(5) 0.015(5) -0.002(5)
C103 0.058(3) 0.049(3) 0.041(3) 0.001(3) 0.001(3) 0.007(3)
C104 0.064(3) 0.051(3) 0.046(3) 0.005(3) -0.004(3) 0.003(3)
C105 0.064(3) 0.048(3) 0.044(3) 0.004(3) -0.005(3) 0.004(3)
C106 0.061(3) 0.048(3) 0.043(3) 0.001(3) -0.002(3) 0.005(3)
C107 0.059(3) 0.047(3) 0.037(3) 0.000(3) 0.000(3) 0.011(3)
O103 0.058(3) 0.054(3) 0.044(3) 0.006(3) 0.000(3) 0.002(3)
C108 0.075(4) 0.065(4) 0.060(3) 0.014(3) -0.002(3) -0.001(3)
C109 0.088(5) 0.078(4) 0.073(4) 0.019(4) -0.006(4) -0.011(4)
C110 0.094(5) 0.086(5) 0.090(5) 0.021(4) -0.005(4) -0.013(4)
C111 0.093(5) 0.089(5) 0.093(5) 0.027(4) 0.004(4) -0.009(4)
C112 0.091(5) 0.086(5) 0.081(5) 0.026(4) 0.008(4) -0.005(4)
C113 0.083(5) 0.076(4) 0.067(4) 0.020(4) 0.005(4) -0.003(4)
C114 0.061(3) 0.047(3) 0.048(3) 0.004(3) -0.002(3) 0.007(3)
C115 0.069(4) 0.055(4) 0.058(4) 0.007(3) -0.001(3) 0.006(3)
C116 0.081(4) 0.058(4) 0.067(4) 0.009(4) -0.004(4) 0.007(4)
C117 0.087(4) 0.060(4) 0.066(4) 0.011(4) -0.005(4) 0.004(4)
C118 0.081(4) 0.060(4) 0.062(4) 0.008(4) 0.001(4) 0.003(4)
C119 0.071(4) 0.053(4) 0.055(4) 0.008(3) 0.003(3) 0.006(3)
C120 0.075(4) 0.051(3) 0.045(3) 0.005(3) -0.011(3) 0.004(3)
C121 0.081(4) 0.055(4) 0.047(3) 0.005(3) -0.012(3) 0.004(4)
C122 0.087(4) 0.065(4) 0.051(4) 0.007(3) -0.017(4) 0.001(4)
C123 0.097(4) 0.071(4) 0.056(3) 0.015(3) -0.024(3) 0.002(3)
C124 0.097(5) 0.063(4) 0.060(4) 0.010(3) -0.023(4) 0.001(4)
C125 0.090(4) 0.056(4) 0.055(4) 0.007(3) -0.018(4) 0.002(4)
O104 0.113(5) 0.084(4) 0.067(4) 0.020(3) -0.031(4) 0.008(4)
C126 0.116(8) 0.107(8) 0.071(7) 0.022(6) -0.030(6) 0.015(7)
C127 0.059(3) 0.057(3) 0.046(3) -0.003(3) -0.004(3) 0.002(3)
C128 0.063(4) 0.065(4) 0.048(4) -0.001(3) -0.003(3) 0.000(3)
C129 0.067(4) 0.079(4) 0.055(4) -0.002(4) -0.003(4) -0.001(4)
C130 0.070(4) 0.084(4) 0.065(4) -0.005(3) -0.009(3) -0.012(3)
C131 0.072(4) 0.071(4) 0.067(4) -0.005(4) -0.009(4) -0.007(4)
C132 0.064(4) 0.063(4) 0.057(4) -0.006(3) -0.009(3) -0.001(3)
O105 0.078(4) 0.103(5) 0.090(4) -0.012(4) -0.011(4) -0.021(4)
C133 0.081(7) 0.134(9) 0.119(9) -0.014(8) -0.005(7) -0.019(7)
C134 0.064(6) 0.044(5) 0.045(5) 0.004(4) 0.011(5) 0.014(5)
N101 0.062(5) 0.043(4) 0.053(5) -0.005(4) -0.008(4) -0.001(4)
N102 0.048(5) 0.049(5) 0.048(5) 0.002(4) -0.006(4) 0.000(4)
C135 0.059(5) 0.052(4) 0.053(4) 0.001(4) -0.010(4) 0.000(4)
C136 0.059(5) 0.053(4) 0.055(5) 0.001(4) -0.008(4) 0.002(4)
C137 0.114(5) 0.046(4) 0.077(4) -0.002(4) -0.003(4) -0.004(4)
C138 0.125(5) 0.051(4) 0.085(4) -0.006(4) -0.005(4) 0.006(4)
C139 0.131(5) 0.053(4) 0.096(5) -0.005(4) -0.007(5) 0.001(4)
C140 0.129(6) 0.057(4) 0.098(5) 0.000(4) -0.004(5) -0.008(4)
C141 0.123(5) 0.060(4) 0.093(5) 0.006(4) 0.001(5) -0.012(4)
C142 0.114(5) 0.057(4) 0.083(4) 0.006(3) 0.004(4) -0.008(4)
C143 0.133(6) 0.064(5) 0.091(5) -0.015(4) -0.001(5) 0.016(5)
C144 0.152(10) 0.094(8) 0.109(8) -0.017(7) 0.011(8) 0.009(8)
C145 0.155(10) 0.090(8) 0.099(8) -0.016(7) -0.014(8) 0.024(8)
C146 0.110(6) 0.074(5) 0.088(5) 0.008(4) 0.016(5) -0.006(5)
C147 0.116(9) 0.102(8) 0.115(8) -0.010(7) 0.016(8) -0.001(8)
C148 0.120(9) 0.111(8) 0.104(8) 0.000(8) 0.006(8) 0.006(8)
C149 0.063(4) 0.054(4) 0.071(4) 0.017(3) -0.003(4) -0.002(3)
C150 0.073(4) 0.054(3) 0.077(4) 0.009(3) -0.002(3) 0.000(3)
C151 0.082(4) 0.059(4) 0.089(5) 0.009(4) -0.008(4) -0.005(4)
C152 0.083(5) 0.067(4) 0.093(5) 0.015(4) -0.010(4) -0.012(4)
C153 0.078(4) 0.073(4) 0.091(5) 0.021(4) -0.001(4) -0.013(4)
C154 0.069(4) 0.072(4) 0.081(4) 0.018(3) -0.001(3) -0.009(3)
C155 0.079(5) 0.060(4) 0.083(5) -0.001(4) 0.006(4) 0.006(4)
C156 0.099(8) 0.082(7) 0.109(8) -0.005(7) 0.008(7) 0.021(6)
C157 0.096(7) 0.077(7) 0.087(7) 0.002(6) 0.014(6) 0.010(6)
C158 0.077(5) 0.089(5) 0.085(5) 0.014(4) 0.009(4) -0.010(4)
C159 0.099(8) 0.114(8) 0.094(8) 0.019(7) 0.020(7) 0.004(7)
C160 0.084(7) 0.118(8) 0.092(8) 0.005(7) -0.002(7) -0.018(7)

loop_
_atom_type_symbol
_atom_type_description
_atom_type_scat_dispersion_real
_atom_type_scat_dispersion_imag
_atom_type_scat_source
C C 0.0033 0.0016 'International Tables Vol C Tables 4.2.6.8 and 6.1.1.4'
H H 0.0000 0.0000 'International Tables Vol C Tables 4.2.6.8 and 6.1.1.4'
N N 0.0061 0.0033 'International Tables Vol C Tables 4.2.6.8 and 6.1.1.4'
O O 0.0106 0.0060 'International Tables Vol C Tables 4.2.6.8 and 6.1.1.4'
Cl Cl 0.1484 0.1585 'International Tables Vol C Tables 4.2.6.8 and 6.1.1.4'
Cu Cu 0.3201 1.2651 'International Tables Vol C Tables 4.2.6.8 and 6.1.1.4'
Ru Ru -1.2594 0.8363 'International Tables Vol C Tables 4.2.6.8 and 6.1.1.4'

loop_
_geom_angle_atom_site_label_1
_geom_angle_atom_site_label_2
_geom_angle_atom_site_label_3
_geom_angle
C1 Ru1 C2 90.7(7)
C1 Ru1 C5 101.8(5)
C2 Ru1 C5 120.9(5)
C1 Ru1 C6 134.4(5)
C2 Ru1 C6 95.3(5)
C5 Ru1 C6 38.4(4)
C1 Ru1 C7 161.8(5)
C2 Ru1 C7 105.4(5)
C5 Ru1 C7 62.8(4)
C6 Ru1 C7 37.4(4)
C1 Ru1 C4 99.6(5)
C2 Ru1 C4 157.8(5)
C5 Ru1 C4 37.8(4)
C6 Ru1 C4 63.5(4)
C7 Ru1 C4 62.5(4)
C1 Ru1 C3 128.7(6)
C2 Ru1 C3 140.5(5)
C5 Ru1 C3 60.9(4)
C6 Ru1 C3 61.4(4)
C7 Ru1 C3 36.8(4)
C4 Ru1 C3 36.0(4)
C1 Ru1 Cl1 92.7(5)
C2 Ru1 Cl1 95.6(4)
C5 Ru1 Cl1 140.2(3)
C6 Ru1 Cl1 131.4(3)
C7 Ru1 Cl1 94.2(3)
C4 Ru1 Cl1 103.5(3)
C3 Ru1 Cl1 81.0(2)
C34 Cu1 O3 150.8(4)
C34 Cu1 Cl1 118.3(4)
O3 Cu1 Cl1 90.5(2)
Ru1 Cl1 Cu1 110.07(11)
O1 C1 Ru1 178.0(17)
O2 C2 Ru1 174.1(11)
O3 C3 C4 125.4(10)
O3 C3 C7 127.3(9)
C4 C3 C7 107.1(9)
O3 C3 Ru1 128.1(7)
C4 C3 Ru1 67.1(6)
C7 C3 Ru1 66.7(6)
C3 C4 C5 107.9(9)
C3 C4 C8 123.4(10)
C5 C4 C8 127.0(8)
C3 C4 Ru1 76.9(6)
C5 C4 Ru1 68.9(6)
C8 C4 Ru1 131.6(7)
C4 C5 C6 108.6(8)
C4 C5 C27 125.6(9)
C6 C5 C27 125.5(9)
C4 C5 Ru1 73.3(6)
C6 C5 Ru1 71.1(5)
C27 C5 Ru1 126.8(6)
C7 C6 C5 107.4(9)
C7 C6 C20 126.7(9)
C5 C6 C20 125.4(9)
C7 C6 Ru1 73.0(6)
C5 C6 Ru1 70.5(5)
C20 C6 Ru1 127.4(7)
C6 C7 C3 108.4(9)
C6 C7 C14 127.7(9)
C3 C7 C14 123.9(8)
C6 C7 Ru1 69.6(5)
C3 C7 Ru1 76.5(6)
C14 C7 Ru1 121.2(6)
C3 O3 Cu1 129.3(7)
C9 C8 C13 120.0
C9 C8 C4 119.3(6)
C13 C8 C4 120.6(6)
C8 C9 C10 120.0
C8 C9 H9 120.0
C10 C9 H9 120.0
C9 C10 C11 120.0
C9 C10 H10 120.0
C11 C10 H10 120.0
C12 C11 C10 120.0
C12 C11 H11 120.0
C10 C11 H11 120.0
C13 C12 C11 120.0
C13 C12 H12 120.0
C11 C12 H12 120.0
C12 C13 C8 120.0
C12 C13 H13 120.0
C8 C13 H13 120.0
C15 C14 C19 120.0
C15 C14 C7 118.1(6)
C19 C14 C7 121.8(6)
C14 C15 C16 120.0
C14 C15 H15 120.0
C16 C15 H15 120.0
C17 C16 C15 120.0
C17 C16 H16 120.0
C15 C16 H16 120.0
C16 C17 C18 120.0
C16 C17 H17 120.0
C18 C17 H17 120.0
C19 C18 C17 120.0
C19 C18 H18 120.0
C17 C18 H18 120.0
C18 C19 C14 120.0
C18 C19 H19 120.0
C14 C19 H19 120.0
C21 C20 C25 120.0
C21 C20 C6 117.4(6)
C25 C20 C6 122.6(6)
C20 C21 C22 120.0
C20 C21 H21 120.0
C22 C21 H21 120.0
C21 C22 C23 120.0
C21 C22 H22 120.0
C23 C22 H22 120.0
O4 C23 C22 115.7(7)
O4 C23 C24 124.3(7)
C22 C23 C24 120.0
C25 C24 C23 120.0
C25 C24 H24 120.0
C23 C24 H24 120.0
C24 C25 C20 120.0
C24 C25 H25 120.0
C20 C25 H25 120.0
C23 O4 C26 120.2(11)
O4 C26 H26A 109.5
O4 C26 H26B 109.5
H26A C26 H26B 109.5
O4 C26 H26C 109.5
H26A C26 H26C 109.5
H26B C26 H26C 109.5
C28 C27 C32 120.0
C28 C27 C5 120.1(5)
C32 C27 C5 119.9(5)
C29 C28 C27 120.0
C29 C28 H28 120.0
C27 C28 H28 120.0
C28 C29 C30 120.0
C28 C29 H29 120.0
C30 C29 H29 120.0
O5 C30 C31 115.9(6)
O5 C30 C29 124.0(6)
C31 C30 C29 120.0
C30 C31 C32 120.0
C30 C31 H31 120.0
C32 C31 H31 120.0
C31 C32 C27 120.0
C31 C32 H32 120.0
C27 C32 H32 120.0
C33 O5 C30 119.8(9)
O5 C33 H33A 109.5
O5 C33 H33B 109.5
H33A C33 H33B 109.5
O5 C33 H33C 109.5
H33A C33 H33C 109.5
H33B C33 H33C 109.5
N1 C34 N2 102.9(10)
N1 C34 Cu1 131.8(8)
N2 C34 Cu1 125.3(9)
C34 N1 C35 111.3(9)
C34 N1 C37 126.5(8)
C35 N1 C37 122.2(8)
C34 N2 C36 111.4(11)
C34 N2 C49 123.8(11)
C36 N2 C49 124.8(11)
C36 C35 N1 107.6(10)
C36 C35 H35 126.2
N1 C35 H35 126.2
C35 C36 N2 106.9(10)
C35 C36 H36 126.5
N2 C36 H36 126.5
C38 C37 C42 120.0
C38 C37 N1 120.9(6)
C42 C37 N1 119.0(6)
C39 C38 C37 120.0
C39 C38 C43 119.3(7)
C37 C38 C43 120.7(7)
C38 C39 C40 120.0
C38 C39 H39 120.0
C40 C39 H39 120.0
C41 C40 C39 120.0
C41 C40 H40 120.0
C39 C40 H40 120.0
C40 C41 C42 120.0
C40 C41 H41 120.0
C42 C41 H41 120.0
C41 C42 C37 120.0
C41 C42 C46 118.3(7)
C37 C42 C46 121.7(7)
C38 C43 C44 113.0(11)
C38 C43 C45 112.0(11)
C44 C43 C45 107.8(11)
C38 C43 H43 108.0
C44 C43 H43 108.0
C45 C43 H43 108.0
C43 C44 H44A 109.5
C43 C44 H44B 109.5
H44A C44 H44B 109.5
C43 C44 H44C 109.5
H44A C44 H44C 109.5
H44B C44 H44C 109.5
C43 C45 H45A 109.5
C43 C45 H45B 109.5
H45A C45 H45B 109.5
C43 C45 H45C 109.5
H45A C45 H45C 109.5
H45B C45 H45C 109.5
C42 C46 C48 109.9(10)
C42 C46 C47 114.2(11)
C48 C46 C47 110.2(11)
C42 C46 H46 107.4
C48 C46 H46 107.4
C47 C46 H46 107.4
C46 C47 H47A 109.5
C46 C47 H47B 109.5
H47A C47 H47B 109.5
C46 C47 H47C 109.5
H47A C47 H47C 109.5
H47B C47 H47C 109.5
C46 C48 H48A 109.5
C46 C48 H48B 109.5
H48A C48 H48B 109.5
C46 C48 H48C 109.5
H48A C48 H48C 109.5
H48B C48 H48C 109.5
C50 C49 C54 120.0
C50 C49 N2 123.3(11)
C54 C49 N2 116.5(11)
C49 C50 C51 120.0
C49 C50 C55 122.9(12)
C51 C50 C55 117.0(12)
C50 C51 C52 120.0
C50 C51 H51 120.0
C52 C51 H51 120.0
C51 C52 C53 120.0
C51 C52 H52 120.0
C53 C52 H52 120.0
C54 C53 C52 120.0
C54 C53 H53 120.0
C52 C53 H53 120.0
C53 C54 C49 120.0
C53 C54 C58 119.1(12)
C49 C54 C58 120.7(12)
C50 C55 C57 107.3(15)
C50 C55 C56 117.1(16)
C57 C55 C56 110.9(17)
C50 C55 H55 107.0
C57 C55 H55 107.0
C56 C55 H55 107.0
C55 C56 H56A 109.5
C55 C56 H56B 109.5
H56A C56 H56B 109.5
C55 C56 H56C 109.5
H56A C56 H56C 109.5
H56B C56 H56C 109.5
C55 C57 H57A 109.5
C55 C57 H57B 109.5
H57A C57 H57B 109.5
C55 C57 H57C 109.5
H57A C57 H57C 109.5
H57B C57 H57C 109.5
C54 C58 C60 118.0(17)
C54 C58 C59 111.8(17)
C60 C58 C59 110.5(19)
C54 C58 H58 105.1
C60 C58 H58 105.1
C59 C58 H58 105.1
C58 C59 H59A 109.5
C58 C59 H59B 109.5
H59A C59 H59B 109.5
C58 C59 H59C 109.5
H59A C59 H59C 109.5
H59B C59 H59C 109.5
C58 C60 H60A 109.5
C58 C60 H60B 109.5
H60A C60 H60B 109.5
C58 C60 H60C 109.5
H60A C60 H60C 109.5
H60B C60 H60C 109.5
C102 Ru2 C101 90.1(6)
C102 Ru2 C106 94.9(5)
C101 Ru2 C106 134.0(5)
C102 Ru2 C105 119.7(5)
C101 Ru2 C105 101.7(5)
C106 Ru2 C105 38.2(4)
C102 Ru2 C107 104.4(5)
C101 Ru2 C107 162.9(5)
C106 Ru2 C107 37.1(4)
C105 Ru2 C107 63.3(3)
C102 Ru2 C104 157.3(5)
C101 Ru2 C104 99.9(5)
C106 Ru2 C104 63.5(4)
C105 Ru2 C104 38.4(4)
C107 Ru2 C104 63.4(4)
C102 Ru2 C103 140.5(5)
C101 Ru2 C103 129.3(6)
C106 Ru2 C103 61.7(4)
C105 Ru2 C103 61.8(4)
C107 Ru2 C103 37.8(4)
C104 Ru2 C103 36.3(3)
C102 Ru2 Cl2 95.7(4)
C101 Ru2 Cl2 92.7(5)
C106 Ru2 Cl2 131.9(3)
C105 Ru2 Cl2 141.3(3)
C107 Ru2 Cl2 94.9(3)
C104 Ru2 Cl2 104.1(3)
C103 Ru2 Cl2 81.2(2)
C134 Cu2 O103 147.8(4)
C134 Cu2 Cl2 122.1(3)
O103 Cu2 Cl2 89.6(2)
Ru2 Cl2 Cu2 109.72(11)
O101 C101 Ru2 178.2(16)
O102 C102 Ru2 173.1(11)
O103 C103 C104 126.4(9)
O103 C103 C107 128.0(9)
C104 C103 C107 105.4(8)
O103 C103 Ru2 127.7(7)
C104 C103 Ru2 66.6(6)
C107 C103 Ru2 65.2(5)
C103 C104 C105 108.6(9)
C103 C104 C108 123.4(9)
C105 C104 C108 126.7(8)
C103 C104 Ru2 77.1(6)
C105 C104 Ru2 69.8(6)
C108 C104 Ru2 129.4(7)
C106 C105 C104 107.3(8)
C106 C105 C120 125.7(9)
C104 C105 C120 126.4(9)
C106 C105 Ru2 70.9(5)
C104 C105 Ru2 71.8(6)
C120 C105 Ru2 130.0(7)
C107 C106 C105 109.0(9)
C107 C106 C127 125.6(9)
C105 C106 C127 125.3(9)
C107 C106 Ru2 71.5(6)
C105 C106 Ru2 70.9(5)
C127 C106 Ru2 126.2(6)
C106 C107 C114 129.7(9)
C106 C107 C103 108.7(8)
C114 C107 C103 120.3(8)
C106 C107 Ru2 71.4(5)
C114 C107 Ru2 128.3(6)
C103 C107 Ru2 77.1(5)
C103 O103 Cu2 130.0(6)
C109 C108 C113 120.0
C109 C108 C104 121.0(6)
C113 C108 C104 118.9(6)
C108 C109 C110 120.0
C108 C109 H109 120.0
C110 C109 H109 120.0
C111 C110 C109 120.0
C111 C110 H110 120.0
C109 C110 H110 120.0
C110 C111 C112 120.0
C110 C111 H111 120.0
C112 C111 H111 120.0
C113 C112 C111 120.0
C113 C112 H112 120.0
C111 C112 H112 120.0
C112 C113 C108 120.0
C112 C113 H113 120.0
C108 C113 H113 120.0
C115 C114 C119 120.0
C115 C114 C107 120.6(5)
C119 C114 C107 119.4(5)
C116 C115 C114 120.0
C116 C115 H115 120.0
C114 C115 H115 120.0
C117 C116 C115 120.0
C117 C116 H116 120.0
C115 C116 H116 120.0
C116 C117 C118 120.0
C116 C117 H117 120.0
C118 C117 H117 120.0
C119 C118 C117 120.0
C119 C118 H118 120.0
C117 C118 H118 120.0
C118 C119 C114 120.0
C118 C119 H119 120.0
C114 C119 H119 120.0
C121 C120 C125 120.0
C121 C120 C105 117.9(5)
C125 C120 C105 122.1(5)
C120 C121 C122 120.0
C120 C121 H121 120.0
C122 C121 H121 120.0
C121 C122 C123 120.0
C121 C122 H122 120.0
C123 C122 H122 120.0
O104 C123 C122 124.8(6)
O104 C123 C124 115.2(6)
C122 C123 C124 120.0
C125 C124 C123 120.0
C125 C124 H124 120.0
C123 C124 H124 120.0
C124 C125 C120 120.0
C124 C125 H125 120.0
C120 C125 H125 120.0
C123 O104 C126 117.2(9)
O104 C126 H12A 109.5
O104 C126 H12B 109.5
H12A C126 H12B 109.5
O104 C126 H12C 109.5
H12A C126 H12C 109.5
H12B C126 H12C 109.5
C128 C127 C132 120.0
C128 C127 C106 122.1(6)
C132 C127 C106 117.9(6)
C127 C128 C129 120.0
C127 C128 H128 120.0
C129 C128 H128 120.0
C130 C129 C128 120.0
C130 C129 H129 120.0
C128 C129 H129 120.0
O105 C130 C131 115.2(7)
O105 C130 C129 124.7(7)
C131 C130 C129 120.0
C132 C131 C130 120.0
C132 C131 H131 120.0
C130 C131 H131 120.0
C131 C132 C127 120.0
C131 C132 H132 120.0
C127 C132 H132 120.0
C130 O105 C133 117.4(11)
O105 C133 H13A 109.5
O105 C133 H13B 109.5
H13A C133 H13B 109.5
O105 C133 H13C 109.5
H13A C133 H13C 109.5
H13B C133 H13C 109.5
N102 C134 N101 102.3(9)
N102 C134 Cu2 132.6(8)
N101 C134 Cu2 125.0(7)
C134 N101 C135 112.1(8)
C134 N101 C137 124.5(9)
C135 N101 C137 123.3(9)
C134 N102 C136 112.3(9)
C134 N102 C149 124.5(8)
C136 N102 C149 123.1(8)
C136 C135 N101 106.7(9)
C136 C135 H135 126.6
N101 C135 H135 126.6
C135 C136 N102 106.5(9)
C135 C136 H136 126.7
N102 C136 H136 126.7
C138 C137 C142 120.0
C138 C137 N101 119.4(6)
C142 C137 N101 120.5(6)
C137 C138 C139 120.0
C137 C138 C143 120.7(7)
C139 C138 C143 119.3(7)
C138 C139 C140 120.0
C138 C139 H139 120.0
C140 C139 H139 120.0
C141 C140 C139 120.0
C141 C140 H140 120.0
C139 C140 H140 120.0
C142 C141 C140 120.0
C142 C141 H141 120.0
C140 C141 H141 120.0
C141 C142 C137 120.0
C141 C142 C146 119.6(7)
C137 C142 C146 120.4(7)
C144 C143 C138 113.2(12)
C144 C143 C145 107.1(13)
C138 C143 C145 112.3(13)
C144 C143 H143 108.0
C138 C143 H143 108.0
C145 C143 H143 108.0
C143 C144 H14A 109.5
C143 C144 H14B 109.5
H14A C144 H14B 109.5
C143 C144 H14C 109.5
H14A C144 H14C 109.5
H14B C144 H14C 109.5
C143 C145 H14D 109.5
C143 C145 H14E 109.5
H14D C145 H14E 109.5
C143 C145 H14F 109.5
H14D C145 H14F 109.5
H14E C145 H14F 109.5
C147 C146 C148 109.0(13)
C147 C146 C142 111.2(12)
C148 C146 C142 109.8(12)
C147 C146 H146 108.9
C148 C146 H146 108.9
C142 C146 H146 108.9
C146 C147 H14G 109.5
C146 C147 H14H 109.5
H14G C147 H14H 109.5
C146 C147 H14I 109.5
H14G C147 H14I 109.5
H14H C147 H14I 109.5
C146 C148 H14J 109.5
C146 C148 H14K 109.5
H14J C148 H14K 109.5
C146 C148 H14L 109.5
H14J C148 H14L 109.5
H14K C148 H14L 109.5
C150 C149 C154 120.0
C150 C149 N102 119.7(6)
C154 C149 N102 120.3(6)
C151 C150 C149 120.0
C151 C150 C155 119.4(6)
C149 C150 C155 120.6(6)
C150 C151 C152 120.0
C150 C151 H151 120.0
C152 C151 H151 120.0
C151 C152 C153 120.0
C151 C152 H152 120.0
C153 C152 H152 120.0
C154 C153 C152 120.0
C154 C153 H153 120.0
C152 C153 H153 120.0
C153 C154 C149 120.0
C153 C154 C158 118.9(7)
C149 C154 C158 121.1(7)
C156 C155 C150 113.8(10)
C156 C155 C157 108.9(11)
C150 C155 C157 110.2(9)
C156 C155 H155 107.9
C150 C155 H155 107.9
C157 C155 H155 107.9
C155 C156 H15A 109.5
C155 C156 H15B 109.5
H15A C156 H15B 109.5
C155 C156 H15C 109.5
H15A C156 H15C 109.5
H15B C156 H15C 109.5
C155 C157 H15D 109.5
C155 C157 H15E 109.5
H15D C157 H15E 109.5
C155 C157 H15F 109.5
H15D C157 H15F 109.5
H15E C157 H15F 109.5
C154 C158 C159 110.9(11)
C154 C158 C160 114.1(11)
C159 C158 C160 111.9(12)
C154 C158 H158 106.5
C159 C158 H158 106.5
C160 C158 H158 106.5
C158 C159 H15G 109.5
C158 C159 H15H 109.5
H15G C159 H15H 109.5
C158 C159 H15I 109.5
H15G C159 H15I 109.5
H15H C159 H15I 109.5
C158 C160 H16A 109.5
C158 C160 H16B 109.5
H16A C160 H16B 109.5
C158 C160 H16C 109.5
H16A C160 H16C 109.5
H16B C160 H16C 109.5
C502 C501 H50A 109.5
C502 C501 H50B 109.5
H50A C501 H50B 109.5
C502 C501 H50C 109.5
H50A C501 H50C 109.5
H50B C501 H50C 109.5
C503 C502 C501 122(3)
C503 C502 H50D 106.9
C501 C502 H50D 106.9
C503 C502 H50E 106.9
C501 C502 H50E 106.9
H50D C502 H50E 106.7
C502 C503 C504 109(3)
C502 C503 H50F 110.0
C504 C503 H50F 110.0
C502 C503 H50G 110.0
C504 C503 H50G 110.0
H50F C503 H50G 108.4
C503 C504 C505 117(2)
C503 C504 H50H 108.1
C505 C504 H50H 108.1
C503 C504 H50I 108.1
C505 C504 H50I 108.1
H50H C504 H50I 107.3
C504 C505 H50J 109.5
C504 C505 H50K 109.5
H50J C505 H50K 109.5
C504 C505 H50L 109.5
H50J C505 H50L 109.5
H50K C505 H50L 109.5
C602 C601 H60D 109.5
C602 C601 H60E 109.5
H60D C601 H60E 109.5
C602 C601 H60F 109.5
H60D C601 H60F 109.5
H60E C601 H60F 109.5
C603 C602 C601 123(2)
C603 C602 H60G 106.6
C601 C602 H60G 106.6
C603 C602 H60H 106.6
C601 C602 H60H 106.6
H60G C602 H60H 106.6
C604 C603 C602 106(3)
C604 C603 H60I 110.6
C602 C603 H60I 110.6
C604 C603 H60J 110.6
C602 C603 H60J 110.6
H60I C603 H60J 108.7
C603 C604 C605 136(3)
C603 C604 H60K 103.2
C605 C604 H60K 103.2
C603 C604 H60L 103.2
C605 C604 H60L 103.2
H60K C604 H60L 105.1
C604 C605 H60M 109.5
C604 C605 H60N 109.5
H60M C605 H60N 109.5
C604 C605 H60O 109.5
H60M C605 H60O 109.5
H60N C605 H60O 109.5

loop_
_geom_bond_atom_site_label_1
_geom_bond_atom_site_label_2
_geom_bond_distance
Ru1 C1 1.884(12)
Ru1 C2 1.897(14)
Ru1 C5 2.201(10)
Ru1 C6 2.211(10)
Ru1 C7 2.255(10)
Ru1 C4 2.259(11)
Ru1 C3 2.388(11)
Ru1 Cl1 2.411(3)
Cu1 C34 1.868(11)
Cu1 O3 1.923(7)
Cu1 Cl1 2.449(3)
C1 O1 1.112(14)
C2 O2 1.112(15)
C3 O3 1.252(12)
C3 C4 1.440(14)
C3 C7 1.470(16)
C4 C5 1.446(15)
C4 C8 1.475(12)
C5 C6 1.451(14)
C5 C27 1.503(10)
C6 C7 1.431(14)
C6 C20 1.487(11)
C7 C14 1.510(11)
C8 C9 1.3900
C8 C13 1.3900
C9 C10 1.3900
C9 H9 0.9300
C10 C11 1.3900
C10 H10 0.9300
C11 C12 1.3900
C11 H11 0.9300
C12 C13 1.3900
C12 H12 0.9300
C13 H13 0.9300
C14 C15 1.3900
C14 C19 1.3900
C15 C16 1.3900
C15 H15 0.9300
C16 C17 1.3900
C16 H16 0.9300
C17 C18 1.3900
C17 H17 0.9300
C18 C19 1.3900
C18 H18 0.9300
C19 H19 0.9300
C20 C21 1.3900
C20 C25 1.3900
C21 C22 1.3900
C21 H21 0.9300
C22 C23 1.3900
C22 H22 0.9300
C23 O4 1.352(10)
C23 C24 1.3900
C24 C25 1.3900
C24 H24 0.9300
C25 H25 0.9300
O4 C26 1.358(19)
C26 H26A 0.9600
C26 H26B 0.9600
C26 H26C 0.9600
C27 C28 1.3900
C27 C32 1.3900
C28 C29 1.3900
C28 H28 0.9300
C29 C30 1.3900
C29 H29 0.9300
C30 O5 1.370(8)
C30 C31 1.3900
C31 C32 1.3900
C31 H31 0.9300
C32 H32 0.9300
O5 C33 1.361(15)
C33 H33A 0.9600
C33 H33B 0.9600
C33 H33C 0.9600
C34 N1 1.353(13)
C34 N2 1.362(15)
N1 C35 1.376(13)
N1 C37 1.405(9)
N2 C36 1.376(16)
N2 C49 1.394(14)
C35 C36 1.307(16)
C35 H35 0.9300
C36 H36 0.9300
C37 C38 1.3900
C37 C42 1.3900
C38 C39 1.3900
C38 C43 1.528(12)
C39 C40 1.3900
C39 H39 0.9300
C40 C41 1.3900
C40 H40 0.9300
C41 C42 1.3900
C41 H41 0.9300
C42 C46 1.499(12)
C43 C44 1.535(14)
C43 C45 1.550(14)
C43 H43 0.9800
C44 H44A 0.9600
C44 H44B 0.9600
C44 H44C 0.9600
C45 H45A 0.9600
C45 H45B 0.9600
C45 H45C 0.9600
C46 C48 1.515(15)
C46 C47 1.549(14)
C46 H46 0.9800
C47 H47A 0.9600
C47 H47B 0.9600
C47 H47C 0.9600
C48 H48A 0.9600
C48 H48B 0.9600
C48 H48C 0.9600
C49 C50 1.3900
C49 C54 1.3900
C50 C51 1.3900
C50 C55 1.527(15)
C51 C52 1.3900
C51 H51 0.9300
C52 C53 1.3900
C52 H52 0.9300
C53 C54 1.3900
C53 H53 0.9300
C54 C58 1.492(16)
C55 C57 1.538(17)
C55 C56 1.566(17)
C55 H55 0.9800
C56 H56A 0.9600
C56 H56B 0.9600
C56 H56C 0.9600
C57 H57A 0.9600
C57 H57B 0.9600
C57 H57C 0.9600
C58 C60 1.520(17)
C58 C59 1.532(17)
C58 H58 0.9800
C59 H59A 0.9600
C59 H59B 0.9600
C59 H59C 0.9600
C60 H60A 0.9600
C60 H60B 0.9600
C60 H60C 0.9600
Ru2 C102 1.849(13)
Ru2 C101 1.872(12)
Ru2 C106 2.212(10)
Ru2 C105 2.212(10)
Ru2 C107 2.213(9)
Ru2 C104 2.239(11)
Ru2 C103 2.377(10)
Ru2 Cl2 2.437(3)
Cu2 C134 1.888(11)
Cu2 O103 1.927(7)
Cu2 Cl2 2.475(3)
C101 O101 1.143(14)
C102 O102 1.157(15)
C103 O103 1.267(12)
C103 C104 1.446(14)
C103 C107 1.495(15)
C104 C105 1.463(16)
C104 C108 1.481(12)
C105 C106 1.446(14)
C105 C120 1.494(10)
C106 C107 1.407(14)
C106 C127 1.474(11)
C107 C114 1.491(10)
C108 C109 1.3900
C108 C113 1.3900
C109 C110 1.3900
C109 H109 0.9300
C110 C111 1.3900
C110 H110 0.9300
C111 C112 1.3900
C111 H111 0.9300
C112 C113 1.3900
C112 H112 0.9300
C113 H113 0.9300
C114 C115 1.3900
C114 C119 1.3900
C115 C116 1.3900
C115 H115 0.9300
C116 C117 1.3900
C116 H116 0.9300
C117 C118 1.3900
C117 H117 0.9300
C118 C119 1.3900
C118 H118 0.9300
C119 H119 0.9300
C120 C121 1.3900
C120 C125 1.3900
C121 C122 1.3900
C121 H121 0.9300
C122 C123 1.3900
C122 H122 0.9300
C123 O104 1.370(9)
C123 C124 1.3900
C124 C125 1.3900
C124 H124 0.9300
C125 H125 0.9300
O104 C126 1.407(17)
C126 H12A 0.9600
C126 H12B 0.9600
C126 H12C 0.9600
C127 C128 1.3900
C127 C132 1.3900
C128 C129 1.3900
C128 H128 0.9300
C129 C130 1.3900
C129 H129 0.9300
C130 O105 1.368(10)
C130 C131 1.3900
C131 C132 1.3900
C131 H131 0.9300
C132 H132 0.9300
O105 C133 1.386(19)
C133 H13A 0.9600
C133 H13B 0.9600
C133 H13C 0.9600
C134 N102 1.355(12)
C134 N101 1.362(13)
N101 C135 1.369(13)
N101 C137 1.412(10)
N102 C136 1.370(13)
N102 C149 1.418(9)
C135 C136 1.332(14)
C135 H135 0.9300
C136 H136 0.9300
C137 C138 1.3900
C137 C142 1.3900
C138 C139 1.3900
C138 C143 1.481(13)
C139 C140 1.3900
C139 H139 0.9300
C140 C141 1.3900
C140 H140 0.9300
C141 C142 1.3900
C141 H141 0.9300
C142 C146 1.529(13)
C143 C144 1.477(15)
C143 C145 1.543(15)
C143 H143 0.9800
C144 H14A 0.9600
C144 H14B 0.9600
C144 H14C 0.9600
C145 H14D 0.9600
C145 H14E 0.9600
C145 H14F 0.9600
C146 C147 1.510(16)
C146 C148 1.525(15)
C146 H146 0.9800
C147 H14G 0.9600
C147 H14H 0.9600
C147 H14I 0.9600
C148 H14J 0.9600
C148 H14K 0.9600
C148 H14L 0.9600
C149 C150 1.3900
C149 C154 1.3900
C150 C151 1.3900
C150 C155 1.529(11)
C151 C152 1.3900
C151 H151 0.9300
C152 C153 1.3900
C152 H152 0.9300
C153 C154 1.3900
C153 H153 0.9300
C154 C158 1.512(12)
C155 C156 1.525(13)
C155 C157 1.546(14)
C155 H155 0.9800
C156 H15A 0.9600
C156 H15B 0.9600
C156 H15C 0.9600
C157 H15D 0.9600
C157 H15E 0.9600
C157 H15F 0.9600
C158 C159 1.516(15)
C158 C160 1.527(14)
C158 H158 0.9800
C159 H15G 0.9600
C159 H15H 0.9600
C159 H15I 0.9600
C160 H16A 0.9600
C160 H16B 0.9600
C160 H16C 0.9600
C501 C502 1.526(14)
C501 H50A 0.9600
C501 H50B 0.9600
C501 H50C 0.9600
C502 C503 1.526(14)
C502 H50D 0.9700
C502 H50E 0.9700
C503 C504 1.542(14)
C503 H50F 0.9700
C503 H50G 0.9700
C504 C505 1.546(14)
C504 H50H 0.9700
C504 H50I 0.9700
C505 H50J 0.9600
C505 H50K 0.9600
C505 H50L 0.9600
C601 C602 1.550(14)
C601 H60D 0.9600
C601 H60E 0.9600
C601 H60F 0.9600
C602 C603 1.546(14)
C602 H60G 0.9700
C602 H60H 0.9700
C603 C604 1.541(14)
C603 H60I 0.9700
C603 H60J 0.9700
C604 C605 1.550(14)
C604 H60K 0.9700
C604 H60L 0.9700
C605 H60M 0.9600
C605 H60N 0.9600
C605 H60O 0.9600

loop_
_geom_torsion_atom_site_label_1
_geom_torsion_atom_site_label_2
_geom_torsion_atom_site_label_3
_geom_torsion_atom_site_label_4
_geom_torsion
C1 Ru1 Cl1 Cu1 124.0(5)
C2 Ru1 Cl1 Cu1 -145.1(4)
C5 Ru1 Cl1 Cu1 12.0(5)
C6 Ru1 Cl1 Cu1 -43.0(4)
C7 Ru1 Cl1 Cu1 -39.2(3)
C4 Ru1 Cl1 Cu1 23.4(3)
C3 Ru1 Cl1 Cu1 -4.8(3)
C34 Cu1 Cl1 Ru1 -172.9(4)
O3 Cu1 Cl1 Ru1 2.1(2)
C2 Ru1 C1 O1 171(100)
C5 Ru1 C1 O1 49(51)
C6 Ru1 C1 O1 73(51)
C7 Ru1 C1 O1 19(52)
C4 Ru1 C1 O1 11(51)
C3 Ru1 C1 O1 -13(51)
Cl1 Ru1 C1 O1 -93(51)
C1 Ru1 C2 O2 -75(12)
C5 Ru1 C2 O2 29(13)
C6 Ru1 C2 O2 59(12)
C7 Ru1 C2 O2 96(12)
C4 Ru1 C2 O2 42(13)
C3 Ru1 C2 O2 109(12)
Cl1 Ru1 C2 O2 -168(12)
C1 Ru1 C3 O3 -75.7(11)
C2 Ru1 C3 O3 98.3(11)
C5 Ru1 C3 O3 -157.3(11)
C6 Ru1 C3 O3 158.6(11)
C7 Ru1 C3 O3 120.1(12)
C4 Ru1 C3 O3 -118.0(12)
Cl1 Ru1 C3 O3 10.5(9)
C1 Ru1 C3 C4 42.3(9)
C2 Ru1 C3 C4 -143.7(8)
C5 Ru1 C3 C4 -39.4(6)
C6 Ru1 C3 C4 -83.5(7)
C7 Ru1 C3 C4 -122.0(9)
Cl1 Ru1 C3 C4 128.5(6)
C1 Ru1 C3 C7 164.2(7)
C2 Ru1 C3 C7 -21.8(9)
C5 Ru1 C3 C7 82.6(6)
C6 Ru1 C3 C7 38.5(6)
C4 Ru1 C3 C7 122.0(9)
Cl1 Ru1 C3 C7 -109.6(5)
O3 C3 C4 C5 -176.1(9)
C7 C3 C4 C5 7.8(11)
Ru1 C3 C4 C5 62.4(7)
O3 C3 C4 C8 -10.1(16)
C7 C3 C4 C8 173.8(8)
Ru1 C3 C4 C8 -131.6(9)
O3 C3 C4 Ru1 121.5(10)
C7 C3 C4 Ru1 -54.6(7)
C1 Ru1 C4 C3 -147.8(8)
C2 Ru1 C4 C3 95.8(13)
C5 Ru1 C4 C3 115.3(9)
C6 Ru1 C4 C3 77.1(6)
C7 Ru1 C4 C3 34.9(6)
Cl1 Ru1 C4 C3 -52.7(6)
C1 Ru1 C4 C5 96.9(7)
C2 Ru1 C4 C5 -19.4(15)
C6 Ru1 C4 C5 -38.2(6)
C7 Ru1 C4 C5 -80.3(6)
C3 Ru1 C4 C5 -115.3(9)
Cl1 Ru1 C4 C5 -168.0(5)
C1 Ru1 C4 C8 -24.5(10)
C2 Ru1 C4 C8 -140.8(12)
C5 Ru1 C4 C8 -121.4(11)
C6 Ru1 C4 C8 -159.6(10)
C7 Ru1 C4 C8 158.3(10)
C3 Ru1 C4 C8 123.4(12)
Cl1 Ru1 C4 C8 70.6(9)
C3 C4 C5 C6 -4.9(11)
C8 C4 C5 C6 -170.3(9)
Ru1 C4 C5 C6 62.8(7)
C3 C4 C5 C27 168.6(9)
C8 C4 C5 C27 3.3(16)
Ru1 C4 C5 C27 -123.7(9)
C3 C4 C5 Ru1 -67.7(7)
C8 C4 C5 Ru1 126.9(10)
C1 Ru1 C5 C4 -90.5(8)
C2 Ru1 C5 C4 171.6(7)
C6 Ru1 C5 C4 117.0(8)
C7 Ru1 C5 C4 79.3(6)
C3 Ru1 C5 C4 37.4(6)
Cl1 Ru1 C5 C4 18.4(8)
C1 Ru1 C5 C6 152.5(8)
C2 Ru1 C5 C6 54.6(8)
C7 Ru1 C5 C6 -37.8(6)
C4 Ru1 C5 C6 -117.0(8)
C3 Ru1 C5 C6 -79.6(6)
Cl1 Ru1 C5 C6 -98.6(6)
C1 Ru1 C5 C27 31.8(10)
C2 Ru1 C5 C27 -66.2(10)
C6 Ru1 C5 C27 -120.7(11)
C7 Ru1 C5 C27 -158.5(10)
C4 Ru1 C5 C27 122.3(11)
C3 Ru1 C5 C27 159.7(10)
Cl1 Ru1 C5 C27 140.7(6)
C4 C5 C6 C7 -0.1(11)
C27 C5 C6 C7 -173.6(9)
Ru1 C5 C6 C7 64.1(7)
C4 C5 C6 C20 173.2(9)
C27 C5 C6 C20 -0.3(16)
Ru1 C5 C6 C20 -122.6(9)
C4 C5 C6 Ru1 -64.2(7)
C27 C5 C6 Ru1 122.3(10)
C1 Ru1 C6 C7 -155.4(9)
C2 Ru1 C6 C7 108.5(7)
C5 Ru1 C6 C7 -116.2(9)
C4 Ru1 C6 C7 -78.6(6)
C3 Ru1 C6 C7 -37.9(6)
Cl1 Ru1 C6 C7 6.2(8)
C1 Ru1 C6 C5 -39.2(11)
C2 Ru1 C6 C5 -135.4(7)
C7 Ru1 C6 C5 116.2(9)
C4 Ru1 C6 C5 37.6(6)
C3 Ru1 C6 C5 78.3(6)
Cl1 Ru1 C6 C5 122.4(6)
C1 Ru1 C6 C20 81.0(12)
C2 Ru1 C6 C20 -15.2(9)
C5 Ru1 C6 C20 120.2(11)
C7 Ru1 C6 C20 -123.6(11)
C4 Ru1 C6 C20 157.8(9)
C3 Ru1 C6 C20 -161.5(9)
Cl1 Ru1 C6 C20 -117.4(7)
C5 C6 C7 C3 4.9(11)
C20 C6 C7 C3 -168.2(9)
Ru1 C6 C7 C3 67.3(7)
C5 C6 C7 C14 -176.7(9)
C20 C6 C7 C14 10.1(16)
Ru1 C6 C7 C14 -114.3(10)
C5 C6 C7 Ru1 -62.4(7)
C20 C6 C7 Ru1 124.4(10)
O3 C3 C7 C6 176.1(10)
C4 C3 C7 C6 -7.9(11)
Ru1 C3 C7 C6 -62.8(7)
O3 C3 C7 C14 -2.4(16)
C4 C3 C7 C14 173.6(8)
Ru1 C3 C7 C14 118.7(9)
O3 C3 C7 Ru1 -121.1(10)
C4 C3 C7 Ru1 54.9(7)
C1 Ru1 C7 C6 73(2)
C2 Ru1 C7 C6 -78.4(7)
C5 Ru1 C7 C6 38.8(6)
C4 Ru1 C7 C6 81.6(6)
C3 Ru1 C7 C6 115.8(8)
Cl1 Ru1 C7 C6 -175.3(6)
C1 Ru1 C7 C3 -43(2)
C2 Ru1 C7 C3 165.9(6)
C5 Ru1 C7 C3 -77.0(6)
C6 Ru1 C7 C3 -115.8(8)
C4 Ru1 C7 C3 -34.2(6)
Cl1 Ru1 C7 C3 68.9(5)
C1 Ru1 C7 C14 -164.7(18)
C2 Ru1 C7 C14 44.2(8)
C5 Ru1 C7 C14 161.4(9)
C6 Ru1 C7 C14 122.5(10)
C4 Ru1 C7 C14 -155.9(9)
C3 Ru1 C7 C14 -121.7(10)
Cl1 Ru1 C7 C14 -52.8(7)
C4 C3 O3 Cu1 -100.1(11)
C7 C3 O3 Cu1 75.2(13)
Ru1 C3 O3 Cu1 -12.8(14)
C34 Cu1 O3 C3 176.7(10)
Cl1 Cu1 O3 C3 5.8(9)
C3 C4 C8 C9 -111.9(9)
C5 C4 C8 C9 51.4(13)
Ru1 C4 C8 C9 145.2(6)
C3 C4 C8 C13 64.5(11)
C5 C4 C8 C13 -132.3(9)
Ru1 C4 C8 C13 -38.4(11)
C13 C8 C9 C10 0.0
C4 C8 C9 C10 176.4(8)
C8 C9 C10 C11 0.0
C9 C10 C11 C12 0.0
C10 C11 C12 C13 0.0
C11 C12 C13 C8 0.0
C9 C8 C13 C12 0.0
C4 C8 C13 C12 -176.3(8)
C6 C7 C14 C15 -151.7(9)
C3 C7 C14 C15 26.5(12)
Ru1 C7 C14 C15 121.0(6)
C6 C7 C14 C19 30.3(13)
C3 C7 C14 C19 -151.6(8)
Ru1 C7 C14 C19 -57.1(9)
C19 C14 C15 C16 0.0
C7 C14 C15 C16 -178.1(7)
C14 C15 C16 C17 0.0
C15 C16 C17 C18 0.0
C16 C17 C18 C19 0.0
C17 C18 C19 C14 0.0
C15 C14 C19 C18 0.0
C7 C14 C19 C18 178.0(8)
C7 C6 C20 C21 50.0(12)
C5 C6 C20 C21 -122.0(9)
Ru1 C6 C20 C21 146.4(6)
C7 C6 C20 C25 -132.5(9)
C5 C6 C20 C25 55.5(12)
Ru1 C6 C20 C25 -36.0(11)
C25 C20 C21 C22 0.0
C6 C20 C21 C22 177.6(8)
C20 C21 C22 C23 0.0
C21 C22 C23 O4 -179.7(10)
C21 C22 C23 C24 0.0
O4 C23 C24 C25 179.6(11)
C22 C23 C24 C25 0.0
C23 C24 C25 C20 0.0
C21 C20 C25 C24 0.0
C6 C20 C25 C24 -177.5(8)
C22 C23 O4 C26 -177.9(13)
C24 C23 O4 C26 2.4(18)
C4 C5 C27 C28 -132.5(9)
C6 C5 C27 C28 40.0(12)
Ru1 C5 C27 C28 132.2(6)
C4 C5 C27 C32 47.1(12)
C6 C5 C27 C32 -140.4(8)
Ru1 C5 C27 C32 -48.2(10)
C32 C27 C28 C29 0.0
C5 C27 C28 C29 179.6(8)
C27 C28 C29 C30 0.0
C28 C29 C30 O5 176.6(9)
C28 C29 C30 C31 0.0
O5 C30 C31 C32 -176.8(8)
C29 C30 C31 C32 0.0
C30 C31 C32 C27 0.0
C28 C27 C32 C31 0.0
C5 C27 C32 C31 -179.6(8)
C31 C30 O5 C33 170.1(9)
C29 C30 O5 C33 -6.6(14)
O3 Cu1 C34 N1 80.1(14)
Cl1 Cu1 C34 N1 -110.4(10)
O3 Cu1 C34 N2 -99.4(13)
Cl1 Cu1 C34 N2 70.1(12)
N2 C34 N1 C35 0.2(13)
Cu1 C34 N1 C35 -179.4(10)
N2 C34 N1 C37 -176.0(10)
Cu1 C34 N1 C37 4.4(16)
N1 C34 N2 C36 -1.4(15)
Cu1 C34 N2 C36 178.2(9)
N1 C34 N2 C49 -177.6(13)
Cu1 C34 N2 C49 2(2)
C34 N1 C35 C36 1.2(14)
C37 N1 C35 C36 177.5(10)
N1 C35 C36 N2 -2.0(15)
C34 N2 C36 C35 2.2(17)
C49 N2 C36 C35 178.4(14)
C34 N1 C37 C38 -88.0(11)
C35 N1 C37 C38 96.2(10)
C34 N1 C37 C42 96.1(10)
C35 N1 C37 C42 -79.6(10)
C42 C37 C38 C39 0.0
N1 C37 C38 C39 -175.8(8)
C42 C37 C38 C43 -179.1(8)
N1 C37 C38 C43 5.0(9)
C37 C38 C39 C40 0.0
C43 C38 C39 C40 179.1(8)
C38 C39 C40 C41 0.0
C39 C40 C41 C42 0.0
C40 C41 C42 C37 0.0
C40 C41 C42 C46 -179.1(8)
C38 C37 C42 C41 0.0
N1 C37 C42 C41 175.9(8)
C38 C37 C42 C46 179.1(9)
N1 C37 C42 C46 -5.0(9)
C39 C38 C43 C44 -75.0(12)
C37 C38 C43 C44 104.1(12)
C39 C38 C43 C45 46.9(12)
C37 C38 C43 C45 -133.9(9)
C41 C42 C46 C48 84.4(11)
C37 C42 C46 C48 -94.8(12)
C41 C42 C46 C47 -40.1(13)
C37 C42 C46 C47 140.8(9)
C34 N2 C49 C50 -89.4(15)
C36 N2 C49 C50 94.8(16)
C34 N2 C49 C54 95.8(15)
C36 N2 C49 C54 -79.9(16)
C54 C49 C50 C51 0.0
N2 C49 C50 C51 -174.6(12)
C54 C49 C50 C55 176.7(14)
N2 C49 C50 C55 2.1(15)
C49 C50 C51 C52 0.0
C55 C50 C51 C52 -176.8(13)
C50 C51 C52 C53 0.0
C51 C52 C53 C54 0.0
C52 C53 C54 C49 0.0
C52 C53 C54 C58 -175.1(13)
C50 C49 C54 C53 0.0
N2 C49 C54 C53 174.9(11)
C50 C49 C54 C58 175.0(13)
N2 C49 C54 C58 -10.1(14)
C49 C50 C55 C57 -86.9(18)
C51 C50 C55 C57 89.9(16)
C49 C50 C55 C56 147.7(15)
C51 C50 C55 C56 -36(2)
C53 C54 C58 C60 68(2)
C49 C54 C58 C60 -107.1(19)
C53 C54 C58 C59 -62(2)
C49 C54 C58 C59 123.1(17)
C102 Ru2 Cl2 Cu2 140.9(4)
C101 Ru2 Cl2 Cu2 -128.7(5)
C106 Ru2 Cl2 Cu2 39.1(4)
C105 Ru2 Cl2 Cu2 -16.2(5)
C107 Ru2 Cl2 Cu2 35.9(3)
C104 Ru2 Cl2 Cu2 -27.8(3)
C103 Ru2 Cl2 Cu2 0.6(3)
C134 Cu2 Cl2 Ru2 177.9(4)
O103 Cu2 Cl2 Ru2 4.2(2)
C102 Ru2 C101 O101 127(45)
C106 Ru2 C101 O101 -136(45)
C105 Ru2 C101 O101 -113(45)
C107 Ru2 C101 O101 -85(45)
C104 Ru2 C101 O101 -74(45)
C103 Ru2 C101 O101 -50(45)
Cl2 Ru2 C101 O101 31(45)
C101 Ru2 C102 O102 92(10)
C106 Ru2 C102 O102 -43(10)
C105 Ru2 C102 O102 -12(10)
C107 Ru2 C102 O102 -79(10)
C104 Ru2 C102 O102 -25(11)
C103 Ru2 C102 O102 -93(10)
Cl2 Ru2 C102 O102 -176(10)
C102 Ru2 C103 O103 -98.3(11)
C101 Ru2 C103 O103 76.3(10)
C106 Ru2 C103 O103 -158.3(10)
C105 Ru2 C103 O103 158.2(10)
C107 Ru2 C103 O103 -120.0(11)
C104 Ru2 C103 O103 118.8(11)
Cl2 Ru2 C103 O103 -10.0(8)
C102 Ru2 C103 C104 142.9(8)
C101 Ru2 C103 C104 -42.5(9)
C106 Ru2 C103 C104 82.9(6)
C105 Ru2 C103 C104 39.4(6)
C107 Ru2 C103 C104 121.2(8)
Cl2 Ru2 C103 C104 -128.8(6)
C102 Ru2 C103 C107 21.7(9)
C101 Ru2 C103 C107 -163.7(7)
C106 Ru2 C103 C107 -38.3(5)
C105 Ru2 C103 C107 -81.9(6)
C104 Ru2 C103 C107 -121.2(8)
Cl2 Ru2 C103 C107 110.0(5)
O103 C103 C104 C105 176.2(9)
C107 C103 C104 C105 -9.6(11)
Ru2 C103 C104 C105 -63.2(7)
O103 C103 C104 C108 8.3(16)
C107 C103 C104 C108 -177.5(9)
Ru2 C103 C104 C108 129.0(10)
O103 C103 C104 Ru2 -120.6(10)
C107 C103 C104 Ru2 53.6(6)
C102 Ru2 C104 C103 -97.3(13)
C101 Ru2 C104 C103 147.9(7)
C106 Ru2 C104 C103 -77.5(6)
C105 Ru2 C104 C103 -115.7(8)
C107 Ru2 C104 C103 -35.9(6)
Cl2 Ru2 C104 C103 52.6(6)
C102 Ru2 C104 C105 18.4(14)
C101 Ru2 C104 C105 -96.4(7)
C106 Ru2 C104 C105 38.2(5)
C107 Ru2 C104 C105 79.8(6)
C103 Ru2 C104 C105 115.7(8)
Cl2 Ru2 C104 C105 168.3(5)
C102 Ru2 C104 C108 139.8(12)
C101 Ru2 C104 C108 25.1(10)
C106 Ru2 C104 C108 159.6(10)
C105 Ru2 C104 C108 121.4(11)
C107 Ru2 C104 C108 -158.7(10)
C103 Ru2 C104 C108 -122.9(11)
Cl2 Ru2 C104 C108 -70.3(8)
C103 C104 C105 C106 5.5(11)
C108 C104 C105 C106 172.8(9)
Ru2 C104 C105 C106 -62.4(7)
C103 C104 C105 C120 -165.4(9)
C108 C104 C105 C120 2.0(16)
Ru2 C104 C105 C120 126.7(9)
C103 C104 C105 Ru2 67.9(7)
C108 C104 C105 Ru2 -124.7(10)
C102 Ru2 C105 C106 -55.5(8)
C101 Ru2 C105 C106 -152.4(8)
C107 Ru2 C105 C106 36.3(6)
C104 Ru2 C105 C106 116.4(8)
C103 Ru2 C105 C106 79.1(6)
Cl2 Ru2 C105 C106 98.0(7)
C102 Ru2 C105 C104 -171.9(6)
C101 Ru2 C105 C104 91.2(8)
C106 Ru2 C105 C104 -116.4(8)
C107 Ru2 C105 C104 -80.1(6)
C103 Ru2 C105 C104 -37.3(5)
Cl2 Ru2 C105 C104 -18.4(8)
C102 Ru2 C105 C120 65.5(10)
C101 Ru2 C105 C120 -31.4(11)
C106 Ru2 C105 C120 121.0(12)
C107 Ru2 C105 C120 157.4(11)
C104 Ru2 C105 C120 -122.6(11)
C103 Ru2 C105 C120 -159.9(10)
Cl2 Ru2 C105 C120 -141.0(7)
C104 C105 C106 C107 1.3(11)
C120 C105 C106 C107 172.2(9)
Ru2 C105 C106 C107 -61.7(7)
C104 C105 C106 C127 -175.6(9)
C120 C105 C106 C127 -4.7(15)
Ru2 C105 C106 C127 121.4(9)
C104 C105 C106 Ru2 63.0(7)
C120 C105 C106 Ru2 -126.0(10)
C102 Ru2 C106 C107 -107.4(7)
C101 Ru2 C106 C107 157.7(8)
C105 Ru2 C106 C107 118.6(9)
C104 Ru2 C106 C107 80.2(6)
C103 Ru2 C106 C107 39.1(6)
Cl2 Ru2 C106 C107 -5.2(7)
C102 Ru2 C106 C105 134.0(7)
C101 Ru2 C106 C105 39.1(10)
C107 Ru2 C106 C105 -118.6(9)
C104 Ru2 C106 C105 -38.4(6)
C103 Ru2 C106 C105 -79.5(6)
Cl2 Ru2 C106 C105 -123.7(6)
C102 Ru2 C106 C127 13.7(8)
C101 Ru2 C106 C127 -81.2(11)
C105 Ru2 C106 C127 -120.3(10)
C107 Ru2 C106 C127 121.1(10)
C104 Ru2 C106 C127 -158.8(9)
C103 Ru2 C106 C127 160.2(9)
Cl2 Ru2 C106 C127 115.9(7)
C105 C106 C107 C114 -173.8(9)
C127 C106 C107 C114 3.1(16)
Ru2 C106 C107 C114 124.8(10)
C105 C106 C107 C103 -7.3(11)
C127 C106 C107 C103 169.6(8)
Ru2 C106 C107 C103 -68.7(7)
C105 C106 C107 Ru2 61.4(7)
C127 C106 C107 Ru2 -121.7(9)
O103 C103 C107 C106 -175.4(9)
C104 C103 C107 C106 10.5(11)
Ru2 C103 C107 C106 65.0(7)
O103 C103 C107 C114 -7.5(15)
C104 C103 C107 C114 178.5(8)
Ru2 C103 C107 C114 -127.1(8)
O103 C103 C107 Ru2 119.6(10)
C104 C103 C107 Ru2 -54.5(7)
C102 Ru2 C107 C106 78.9(7)
C101 Ru2 C107 C106 -68(2)
C105 Ru2 C107 C106 -37.4(6)
C104 Ru2 C107 C106 -80.5(6)
C103 Ru2 C107 C106 -115.1(8)
Cl2 Ru2 C107 C106 176.1(6)
C102 Ru2 C107 C114 -47.5(9)
C101 Ru2 C107 C114 165.9(18)
C106 Ru2 C107 C114 -126.4(11)
C105 Ru2 C107 C114 -163.8(10)
C104 Ru2 C107 C114 153.1(9)
C103 Ru2 C107 C114 118.5(10)
Cl2 Ru2 C107 C114 49.7(8)
C102 Ru2 C107 C103 -166.0(6)
C101 Ru2 C107 C103 47(2)
C106 Ru2 C107 C103 115.1(8)
C105 Ru2 C107 C103 77.7(6)
C104 Ru2 C107 C103 34.5(5)
Cl2 Ru2 C107 C103 -68.8(5)
C104 C103 O103 Cu2 105.6(10)
C107 C103 O103 Cu2 -67.3(13)
Ru2 C103 O103 Cu2 18.7(12)
C134 Cu2 O103 C103 176.6(9)
Cl2 Cu2 O103 C103 -13.5(8)
C103 C104 C108 C109 -65.3(12)
C105 C104 C108 C109 129.1(9)
Ru2 C104 C108 C109 35.9(11)
C103 C104 C108 C113 112.4(10)
C105 C104 C108 C113 -53.2(13)
Ru2 C104 C108 C113 -146.4(6)
C113 C108 C109 C110 0.0
C104 C108 C109 C110 177.7(8)
C108 C109 C110 C111 0.0
C109 C110 C111 C112 0.0
C110 C111 C112 C113 0.0
C111 C112 C113 C108 0.0
C109 C108 C113 C112 0.0
C104 C108 C113 C112 -177.8(8)
C106 C107 C114 C115 130.0(9)
C103 C107 C114 C115 -35.1(11)
Ru2 C107 C114 C115 -132.7(6)
C106 C107 C114 C119 -48.3(12)
C103 C107 C114 C119 146.6(7)
Ru2 C107 C114 C119 49.1(10)
C119 C114 C115 C116 0.0
C107 C114 C115 C116 -178.3(7)
C114 C115 C116 C117 0.0
C115 C116 C117 C118 0.0
C116 C117 C118 C119 0.0
C117 C118 C119 C114 0.0
C115 C114 C119 C118 0.0
C107 C114 C119 C118 178.3(7)
C106 C105 C120 C121 -45.2(12)
C104 C105 C120 C121 124.1(9)
Ru2 C105 C120 C121 -139.6(7)
C106 C105 C120 C125 137.1(9)
C104 C105 C120 C125 -53.7(12)
Ru2 C105 C120 C125 42.7(12)
C125 C120 C121 C122 0.0
C105 C120 C121 C122 -177.8(8)
C120 C121 C122 C123 0.0
C121 C122 C123 O104 -177.4(10)
C121 C122 C123 C124 0.0
O104 C123 C124 C125 177.6(9)
C122 C123 C124 C125 0.0
C123 C124 C125 C120 0.0
C121 C120 C125 C124 0.0
C105 C120 C125 C124 177.7(9)
C122 C123 O104 C126 4.4(15)
C124 C123 O104 C126 -173.1(10)
C107 C106 C127 C128 134.8(9)
C105 C106 C127 C128 -48.8(12)
Ru2 C106 C127 C128 42.5(10)
C107 C106 C127 C132 -46.2(12)
C105 C106 C127 C132 130.2(9)
Ru2 C106 C127 C132 -138.5(5)
C132 C127 C128 C129 0.0
C106 C127 C128 C129 179.0(8)
C127 C128 C129 C130 0.0
C128 C129 C130 O105 176.6(9)
C128 C129 C130 C131 0.0
O105 C130 C131 C132 -176.9(8)
C129 C130 C131 C132 0.0
C130 C131 C132 C127 0.0
C128 C127 C132 C131 0.0
C106 C127 C132 C131 -179.0(8)
C131 C130 O105 C133 -175.3(11)
C129 C130 O105 C133 8.0(15)
O103 Cu2 C134 N102 -82.5(12)
Cl2 Cu2 C134 N102 109.5(9)
O103 Cu2 C134 N101 95.9(10)
Cl2 Cu2 C134 N101 -72.2(9)
N102 C134 N101 C135 -0.7(11)
Cu2 C134 N101 C135 -179.5(7)
N102 C134 N101 C137 175.5(9)
Cu2 C134 N101 C137 -3.2(14)
N101 C134 N102 C136 1.5(11)
Cu2 C134 N102 C136 -179.9(8)
N101 C134 N102 C149 179.2(8)
Cu2 C134 N102 C149 -2.2(15)
C134 N101 C135 C136 -0.3(12)
C137 N101 C135 C136 -176.6(9)
N101 C135 C136 N102 1.1(12)
C134 N102 C136 C135 -1.7(12)
C149 N102 C136 C135 -179.5(9)
C134 N101 C137 C138 98.7(10)
C135 N101 C137 C138 -85.5(11)
C134 N101 C137 C142 -80.3(11)
C135 N101 C137 C142 95.5(10)
C142 C137 C138 C139 0.0
N101 C137 C138 C139 -179.0(9)
C142 C137 C138 C143 -177.5(11)
N101 C137 C138 C143 3.5(11)
C137 C138 C139 C140 0.0
C143 C138 C139 C140 177.5(11)
C138 C139 C140 C141 0.0
C139 C140 C141 C142 0.0
C140 C141 C142 C137 0.0
C140 C141 C142 C146 -179.2(10)
C138 C137 C142 C141 0.0
N101 C137 C142 C141 179.0(10)
C138 C137 C142 C146 179.2(10)
N101 C137 C142 C146 -1.8(11)
C137 C138 C143 C144 -135.3(11)
C139 C138 C143 C144 47.2(15)
C137 C138 C143 C145 103.4(12)
C139 C138 C143 C145 -74.1(13)
C141 C142 C146 C147 -57.4(14)
C137 C142 C146 C147 123.3(11)
C141 C142 C146 C148 63.3(14)
C137 C142 C146 C148 -115.9(12)
C134 N102 C149 C150 92.9(10)
C136 N102 C149 C150 -89.6(10)
C134 N102 C149 C154 -89.6(10)
C136 N102 C149 C154 87.9(10)
C154 C149 C150 C151 0.0
N102 C149 C150 C151 177.5(8)
C154 C149 C150 C155 -179.8(8)
N102 C149 C150 C155 -2.3(9)
C149 C150 C151 C152 0.0
C155 C150 C151 C152 179.8(8)
C150 C151 C152 C153 0.0
C151 C152 C153 C154 0.0
C152 C153 C154 C149 0.0
C152 C153 C154 C158 -179.5(9)
C150 C149 C154 C153 0.0
N102 C149 C154 C153 -177.5(8)
C150 C149 C154 C158 179.5(9)
N102 C149 C154 C158 2.0(9)
C151 C150 C155 C156 -37.5(13)
C149 C150 C155 C156 142.3(10)
C151 C150 C155 C157 85.2(10)
C149 C150 C155 C157 -95.0(10)
C153 C154 C158 C159 -78.6(11)
C149 C154 C158 C159 101.9(11)
C153 C154 C158 C160 48.9(13)
C149 C154 C158 C160 -130.6(10)
C501 C502 C503 C504 -155(5)
C502 C503 C504 C505 162(4)
C601 C602 C603 C604 115(4)
C602 C603 C604 C605 137(6)
